data_4073169
loop_
_publ_author_name
'Li, Xiu-Ling'
'Dai, Feng-Rong'
'Zhang, Li-Yi'
'Zhu, Yue-Mei'
'Peng, Qi'
'Chen, Zhong-Ning'

_publ_section_title
;
 Sensitization of Lanthanide Luminescence in Heterotrinuclear PtLn2(Ln =
 Eu, Nd, Yb) Complexes with Terpyridyl-Functionalized Alkynyl by Energy
 Transfer from a Platinum(II) Alkynyl Chromophore
;
_journal_issue 18
_journal_name_full Organometallics
_journal_page_first 4483
_journal_paper_doi 10.1021/om070130h
_journal_volume 26
_journal_year 2007
_chemical_formula_sum 'C103.5 H62 Cl F36 N6 O12.5 P2 Pt Yb2'
_chemical_formula_weight 2912.15
_chemical_name_systematic
; 
 ? 
;
_space_group_IT_number 2
_symmetry_cell_setting triclinic
_symmetry_space_group_name_Hall '-P 1'
_symmetry_space_group_name_H-M 'P -1'
_atom_sites_solution_hydrogens geom
_atom_sites_solution_primary direct
_atom_sites_solution_secondary difmap
_audit_creation_method SHELXL-97
_cell_angle_alpha 78.376(16)
_cell_angle_beta 78.315(18)
_cell_angle_gamma 84.879(16)
_cell_formula_units_Z 2
_cell_length_a 12.714(7)
_cell_length_b 22.082(12)
_cell_length_c 25.136(12)
_cell_measurement_reflns_used 15493
_cell_measurement_temperature 293(2)
_cell_measurement_theta_max 27.3643
_cell_measurement_theta_min 2.0526
_cell_volume 6760(6)
_computing_cell_refinement 'CrystalClear (Rigaku/MSC Inc., 2005)'
_computing_data_collection 'CrystalClear (Rigaku/MSC Inc., 2005)'
_computing_data_reduction 'CrystalClear (Rigaku/MSC Inc., 2005)'
_computing_structure_refinement 'SHELXL-97 (Sheldrick, 1997)'
_computing_structure_solution 'SHELXS-97 (Sheldrick, 1990)'
_diffrn_ambient_temperature 293(2)
_diffrn_detector_area_resol_mean 28.5714
_diffrn_measured_fraction_theta_full 0.962
_diffrn_measured_fraction_theta_max 0.962
_diffrn_measurement_method CCD_Profile_fitting
_diffrn_radiation_monochromator graphite
_diffrn_radiation_source 'fine-focus sealed tube'
_diffrn_radiation_type MoK\a
_diffrn_radiation_wavelength 0.71073
_diffrn_reflns_av_R_equivalents 0.0470
_diffrn_reflns_av_sigmaI/netI 0.0749
_diffrn_reflns_limit_h_max 15
_diffrn_reflns_limit_h_min -15
_diffrn_reflns_limit_k_max 26
_diffrn_reflns_limit_k_min -24
_diffrn_reflns_limit_l_max 28
_diffrn_reflns_limit_l_min -29
_diffrn_reflns_number 40261
_diffrn_reflns_theta_full 25.00
_diffrn_reflns_theta_max 25.00
_diffrn_reflns_theta_min 2.35
_exptl_absorpt_coefficient_mu 2.547
_exptl_absorpt_correction_T_max 1.0000
_exptl_absorpt_correction_T_min 0.6176
_exptl_absorpt_correction_type multi-scan
_exptl_crystal_colour Orange
_exptl_crystal_density_diffrn 1.431
_exptl_crystal_density_method 'not measured'
_exptl_crystal_description Prism
_exptl_crystal_F_000 2828
_exptl_crystal_size_max 0.5600
_exptl_crystal_size_mid 0.5600
_exptl_crystal_size_min 0.1600
_refine_diff_density_max 2.616
_refine_diff_density_min -2.163
_refine_diff_density_rms 0.150
_refine_ls_extinction_coef 0.0075(5)
_refine_ls_extinction_expression Fc^*^=kFc[1+0.001xFc^2^\l^3^/sin(2\q)]^-1/4^
_refine_ls_extinction_method SHELXL
_refine_ls_goodness_of_fit_ref 1.038
_refine_ls_hydrogen_treatment constr
_refine_ls_matrix_type fullcycle
_refine_ls_number_parameters 1933
_refine_ls_number_reflns 22901
_refine_ls_number_restraints 1468
_refine_ls_restrained_S_all 1.379
_refine_ls_R_factor_all 0.1265
_refine_ls_R_factor_gt 0.0999
_refine_ls_shift/su_max 0.008
_refine_ls_shift/su_mean 0.000
_refine_ls_structure_factor_coef Fsqd
_refine_ls_weighting_details 'calc w=1/[\s^2^(Fo^2^)+(0.1424P)^2^+48.6163P] where P=(Fo^2^+2Fc^2^)/3'
_refine_ls_weighting_scheme calc
_refine_ls_wR_factor_gt 0.2637
_refine_ls_wR_factor_ref 0.2933
_reflns_number_gt 16068
_reflns_number_total 22901
_reflns_threshold_expression >2sigma(I)
_cod_data_source_file om070130h-file003.cif
_cod_data_source_block compound_8
_cod_depositor_comments
;
The following automatic conversions were performed:

'_exptl_absorpt_correction_type' value 'Multi-scan' changed to
'multi-scan' according to
/home/saulius/struct/CIF-dictionaries/cif_core.dic dictionary named
'cif_core.dic' version 2.4.1 from 2010-06-29.

Automatic conversion script
Id: cif_fix_values 1715 2011-07-08 13:25:40Z adriana 
;
_cod_original_sg_symbol_H-M P-1
_cod_original_formula_sum 'C103.50 H62 Cl F36 N6 O12.50 P2 Pt Yb2'
_cod_database_code 4073169

loop_
_symmetry_equiv_pos_as_xyz
'x, y, z'
'-x, -y, -z'

loop_
_atom_site_label
_atom_site_type_symbol
_atom_site_fract_x
_atom_site_fract_y
_atom_site_fract_z
_atom_site_U_iso_or_equiv
_atom_site_adp_type
_atom_site_occupancy
_atom_site_symmetry_multiplicity
_atom_site_calc_flag
_atom_site_refinement_flags
_atom_site_disorder_assembly
_atom_site_disorder_group
Pt Pt 0.37710(7) 0.71919(3) 0.62569(3) 0.0737(2) Uani 1 1 d . B .
Yb1 Yb 0.59475(7) 0.71759(3) 0.03880(3) 0.0643(2) Uani 1 1 d . C .
Yb2 Yb 0.07364(11) 0.08836(6) 0.75321(5) 0.0667(4) Uani 0.631(3) 1 d P A 1
Yb2' Yb 0.1276(3) 0.07736(11) 0.74927(10) 0.0849(9) Uani 0.369(3) 1 d P A 2
P1 P 0.4282(5) 0.8199(2) 0.6152(2) 0.0805(10) Uani 1 1 d . . .
P2 P 0.3495(5) 0.7046(3) 0.72167(19) 0.0838(11) Uani 1 1 d . . .
C1 C 0.653(2) 0.8707(9) 0.0195(8) 0.091(5) Uani 1 1 d . C .
H1A H 0.6799 0.8629 -0.0159 0.109 Uiso 1 1 calc R . .
C2 C 0.646(3) 0.9338(11) 0.0271(10) 0.116(7) Uani 1 1 d . . .
H2A H 0.6586 0.9668 -0.0025 0.139 Uiso 1 1 calc R . .
C3 C 0.617(3) 0.9425(11) 0.0818(9) 0.128(8) Uani 1 1 d . . .
H3A H 0.6118 0.9820 0.0900 0.153 Uiso 1 1 calc R . .
C4 C 0.596(4) 0.8907(11) 0.1242(10) 0.202(17) Uani 1 1 d . . .
H4A H 0.5840 0.8962 0.1607 0.243 Uiso 1 1 calc R . .
C5 C 0.5935(17) 0.8311(9) 0.1138(7) 0.076(4) Uani 1 1 d . C .
C6 C 0.5687(17) 0.7750(8) 0.1591(7) 0.072(3) Uani 1 1 d . C .
C7 C 0.5460(19) 0.7795(9) 0.2157(7) 0.082(4) Uani 1 1 d . . .
H7A H 0.5496 0.8173 0.2260 0.099 Uiso 1 1 calc R . .
C8 C 0.5183(16) 0.7270(9) 0.2560(7) 0.074(3) Uani 1 1 d . . .
C9 C 0.5199(17) 0.6711(8) 0.2356(7) 0.076(4) Uani 1 1 d . . .
H9A H 0.5041 0.6347 0.2611 0.091 Uiso 1 1 calc R . .
C10 C 0.5442(17) 0.6683(9) 0.1790(7) 0.074(3) Uani 1 1 d . C .
C11 C 0.5385(17) 0.6108(8) 0.1588(7) 0.075(4) Uani 1 1 d . C .
C12 C 0.536(3) 0.5521(10) 0.1928(9) 0.115(7) Uani 1 1 d . . .
H12A H 0.5440 0.5480 0.2294 0.138 Uiso 1 1 calc R . .
C13 C 0.523(3) 0.4992(10) 0.1718(11) 0.147(10) Uani 1 1 d . . .
H13A H 0.5167 0.4604 0.1945 0.176 Uiso 1 1 calc R . .
C14 C 0.519(3) 0.5072(10) 0.1162(10) 0.112(6) Uani 1 1 d . . .
H14A H 0.5102 0.4732 0.1012 0.135 Uiso 1 1 calc R . .
C15 C 0.528(2) 0.5647(9) 0.0832(9) 0.091(5) Uani 1 1 d . C .
H15A H 0.5264 0.5686 0.0458 0.109 Uiso 1 1 calc R . .
C16 C 0.4961(18) 0.7306(10) 0.3163(7) 0.080(4) Uani 1 1 d . . .
C17 C 0.512(2) 0.7772(12) 0.3382(8) 0.107(6) Uani 1 1 d . . .
H17A H 0.5382 0.8126 0.3139 0.128 Uiso 1 1 calc R . .
C18 C 0.494(2) 0.7787(11) 0.3948(8) 0.103(6) Uani 1 1 d . . .
H18A H 0.5103 0.8134 0.4066 0.123 Uiso 1 1 calc R . .
C19 C 0.451(2) 0.7292(10) 0.4327(8) 0.090(5) Uani 1 1 d . . .
C20 C 0.424(4) 0.6806(16) 0.4126(9) 0.195(16) Uani 1 1 d . . .
H20A H 0.3935 0.6466 0.4370 0.234 Uiso 1 1 calc R . .
C21 C 0.443(4) 0.6816(14) 0.3549(10) 0.181(15) Uani 1 1 d . . .
H21A H 0.4207 0.6492 0.3421 0.218 Uiso 1 1 calc R . .
C22 C 0.432(2) 0.7293(11) 0.4911(8) 0.094(5) Uani 1 1 d . . .
C23 C 0.406(2) 0.7266(9) 0.5424(7) 0.090(5) Uani 1 1 d . . .
C24 C 0.061(2) 0.1031(12) 0.8860(9) 0.101(5) Uani 1 1 d . A .
H24A H 0.0320 0.0647 0.8915 0.121 Uiso 1 1 calc R . .
C25 C 0.068(2) 0.1277(13) 0.9334(10) 0.109(6) Uani 1 1 d . . .
H25A H 0.0475 0.1047 0.9688 0.130 Uiso 1 1 calc R . .
C26 C 0.104(2) 0.1851(12) 0.9257(10) 0.105(5) Uani 1 1 d . . .
H26A H 0.1057 0.2029 0.9561 0.126 Uiso 1 1 calc R . .
C27 C 0.140(2) 0.2182(11) 0.8714(8) 0.102(5) Uani 1 1 d . . .
H27A H 0.1676 0.2573 0.8654 0.122 Uiso 1 1 calc R . .
C28 C 0.1336(18) 0.1893(9) 0.8265(8) 0.081(4) Uani 1 1 d . A .
C29 C 0.1632(16) 0.2233(9) 0.7673(7) 0.075(3) Uani 1 1 d . A .
C30 C 0.1896(17) 0.2863(9) 0.7529(9) 0.083(4) Uani 1 1 d . . .
H30A H 0.1879 0.3088 0.7806 0.099 Uiso 1 1 calc R . .
C31 C 0.2179(17) 0.3144(9) 0.6982(9) 0.083(4) Uani 1 1 d . . .
C32 C 0.2172(19) 0.2811(9) 0.6571(9) 0.089(4) Uani 1 1 d . . .
H32A H 0.2317 0.2999 0.6200 0.107 Uiso 1 1 calc R . .
C33 C 0.1932(17) 0.2158(9) 0.6733(7) 0.075(3) Uani 1 1 d . A .
C34 C 0.195(2) 0.1763(10) 0.6321(8) 0.091(5) Uani 1 1 d . A .
C35 C 0.226(4) 0.1972(13) 0.5732(10) 0.164(12) Uani 1 1 d . . .
H35A H 0.2428 0.2382 0.5593 0.197 Uiso 1 1 calc R . .
C36 C 0.231(4) 0.1578(16) 0.5382(11) 0.174(13) Uani 1 1 d . . .
H36A H 0.2560 0.1710 0.5005 0.208 Uiso 1 1 calc R . .
C37 C 0.199(3) 0.0964(12) 0.5585(9) 0.113(6) Uani 1 1 d . . .
H37A H 0.1989 0.0687 0.5351 0.136 Uiso 1 1 calc R . .
C38 C 0.168(3) 0.0811(13) 0.6125(11) 0.151(11) Uani 1 1 d . A .
H38A H 0.1478 0.0407 0.6268 0.181 Uiso 1 1 calc R . .
C39 C 0.250(2) 0.3814(10) 0.6824(9) 0.098(5) Uani 1 1 d . B .
C40 C 0.221(3) 0.4215(11) 0.7195(11) 0.153(11) Uani 1 1 d . . .
H40A H 0.1796 0.4072 0.7539 0.184 Uiso 1 1 calc R . .
C41 C 0.252(3) 0.4825(11) 0.7073(11) 0.125(8) Uani 1 1 d . B .
H41A H 0.2442 0.5048 0.7357 0.150 Uiso 1 1 calc R . .
C42 C 0.294(2) 0.5100(10) 0.6548(9) 0.104(6) Uani 1 1 d . . .
C43 C 0.316(6) 0.4732(15) 0.6158(13) 0.30(3) Uani 1 1 d . B 1
H43A H 0.3434 0.4902 0.5792 0.357 Uiso 1 1 calc R B 1
C44 C 0.296(4) 0.4067(15) 0.6315(11) 0.210(18) Uani 1 1 d . . .
H44A H 0.3158 0.3819 0.6050 0.252 Uiso 1 1 calc R B 1
C45 C 0.319(3) 0.5759(11) 0.6419(9) 0.115(7) Uani 1 1 d . B .
C46 C 0.339(2) 0.6300(10) 0.6343(8) 0.097(5) Uani 1 1 d . . .
C47 C 0.357(2) 0.8608(10) 0.6716(9) 0.104(5) Uani 1 1 d . . .
H47A H 0.3810 0.9028 0.6634 0.125 Uiso 1 1 calc R . .
H47B H 0.2807 0.8634 0.6713 0.125 Uiso 1 1 calc R . .
C48 C 0.373(2) 0.8318(11) 0.7284(8) 0.101(5) Uani 1 1 d . . .
H48A H 0.3544 0.8620 0.7524 0.121 Uiso 1 1 calc R . .
H48B H 0.4488 0.8192 0.7273 0.121 Uiso 1 1 calc R . .
C49 C 0.304(3) 0.7742(11) 0.7525(8) 0.110(6) Uani 1 1 d . . .
H49A H 0.2306 0.7859 0.7475 0.132 Uiso 1 1 calc R . .
H49B H 0.3027 0.7633 0.7920 0.132 Uiso 1 1 calc R . .
C50 C 0.401(3) 0.8733(10) 0.5504(9) 0.108(6) Uani 1 1 d . . .
C51 C 0.299(3) 0.8847(19) 0.5420(16) 0.168(11) Uani 1 1 d . . .
H51A H 0.2427 0.8675 0.5687 0.201 Uiso 1 1 calc R . .
C52 C 0.279(4) 0.922(2) 0.4938(16) 0.183(12) Uani 1 1 d . . .
H52A H 0.2095 0.9284 0.4871 0.219 Uiso 1 1 calc R . .
C53 C 0.362(3) 0.9488(14) 0.4558(13) 0.141(9) Uani 1 1 d . . .
H53A H 0.3476 0.9746 0.4238 0.170 Uiso 1 1 calc R . .
C54 C 0.459(4) 0.9401(19) 0.4624(14) 0.187(15) Uani 1 1 d . . .
H54A H 0.5134 0.9585 0.4350 0.225 Uiso 1 1 calc R . .
C55 C 0.484(3) 0.9037(17) 0.5098(12) 0.153(10) Uani 1 1 d . . .
H55A H 0.5544 0.8990 0.5152 0.183 Uiso 1 1 calc R . .
C56 C 0.569(2) 0.8228(13) 0.6167(11) 0.111(4) Uani 1 1 d U . .
C57 C 0.616(3) 0.8757(14) 0.6255(13) 0.126(4) Uani 1 1 d U . .
H57A H 0.5754 0.9125 0.6279 0.151 Uiso 1 1 calc R . .
C58 C 0.730(3) 0.8710(17) 0.6306(14) 0.141(5) Uani 1 1 d U . .
H58A H 0.7603 0.9050 0.6367 0.169 Uiso 1 1 calc R . .
C59 C 0.788(3) 0.8200(16) 0.6267(14) 0.142(5) Uani 1 1 d U . .
H59A H 0.8598 0.8191 0.6303 0.171 Uiso 1 1 calc R . .
C60 C 0.750(3) 0.7675(16) 0.6176(14) 0.137(5) Uani 1 1 d U . .
H60A H 0.7938 0.7315 0.6160 0.165 Uiso 1 1 calc R . .
C61 C 0.643(3) 0.7701(14) 0.6108(12) 0.120(4) Uani 1 1 d U . .
H61A H 0.6183 0.7358 0.6018 0.144 Uiso 1 1 calc R . .
C62 C 0.474(3) 0.6743(13) 0.7448(11) 0.114(4) Uani 1 1 d U . .
C63 C 0.504(3) 0.6873(15) 0.7916(13) 0.132(5) Uani 1 1 d U . .
H63A H 0.4562 0.7097 0.8146 0.158 Uiso 1 1 calc R . .
C64 C 0.606(3) 0.6660(16) 0.8037(15) 0.146(5) Uani 1 1 d U . .
H64A H 0.6260 0.6752 0.8346 0.175 Uiso 1 1 calc R . .
C65 C 0.675(3) 0.6319(17) 0.7704(14) 0.148(5) Uani 1 1 d U . .
H65A H 0.7433 0.6202 0.7777 0.178 Uiso 1 1 calc R . .
C66 C 0.647(3) 0.6163(16) 0.7299(13) 0.141(5) Uani 1 1 d U . .
H66A H 0.6933 0.5897 0.7106 0.169 Uiso 1 1 calc R . .
C67 C 0.548(3) 0.6375(14) 0.7121(11) 0.124(4) Uani 1 1 d U . .
H67A H 0.5322 0.6276 0.6804 0.149 Uiso 1 1 calc R . .
C68 C 0.2436(18) 0.6539(11) 0.7621(8) 0.122(5) Uani 1 1 d DU . .
C69 C 0.2509(18) 0.6179(11) 0.8136(8) 0.132(5) Uani 1 1 d DU . .
H69A H 0.3139 0.6166 0.8274 0.158 Uiso 1 1 calc R . .
C70 C 0.165(2) 0.5837(12) 0.8449(8) 0.149(5) Uani 1 1 d DU . .
H70A H 0.1694 0.5601 0.8795 0.179 Uiso 1 1 calc R . .
C71 C 0.071(2) 0.5854(14) 0.8237(11) 0.152(5) Uani 1 1 d DU . .
H71A H 0.0139 0.5618 0.8438 0.182 Uiso 1 1 calc R . .
C72 C 0.0624(19) 0.6217(14) 0.7731(11) 0.150(5) Uani 1 1 d DU . .
H72A H -0.0008 0.6231 0.7596 0.181 Uiso 1 1 calc R . .
C73 C 0.148(2) 0.6563(12) 0.7422(9) 0.133(5) Uani 1 1 d DU . .
H73A H 0.1416 0.6812 0.7084 0.160 Uiso 1 1 calc R . .
C74 C 0.913(2) 0.6109(14) 0.0938(10) 0.113(6) Uani 1 1 d . . .
C75 C 0.8177(17) 0.6278(10) 0.0601(7) 0.082(4) Uani 1 1 d . . .
C76 C 0.8215(18) 0.5937(11) 0.0184(9) 0.093(4) Uani 1 1 d . . .
H76A H 0.8749 0.5625 0.0137 0.111 Uiso 1 1 calc R . .
C77 C 0.7450(19) 0.6061(10) -0.0167(8) 0.087(4) Uani 1 1 d . C .
C78 C 0.7587(15) 0.5642(9) -0.0638(8) 0.130(8) Uani 1 1 d D . .
F4 F 0.667(2) 0.5530(17) -0.0758(14) 0.142(7) Uani 0.50 1 d PDU C 1
F5 F 0.808(3) 0.6004(15) -0.1088(9) 0.153(8) Uani 0.50 1 d PDU C 1
F6 F 0.824(3) 0.5146(14) -0.0583(19) 0.175(10) Uani 0.50 1 d PDU C 1
F4' F 0.851(2) 0.5323(17) -0.065(2) 0.183(10) Uani 0.50 1 d PDU C 2
F5' F 0.677(2) 0.5279(16) -0.0456(13) 0.154(9) Uani 0.50 1 d PDU C 2
F6' F 0.759(3) 0.5962(15) -0.1137(9) 0.150(7) Uani 0.50 1 d PDU C 2
C79 C 0.925(2) 0.7584(11) -0.0929(8) 0.129(7) Uani 1 1 d D . .
F7 F 0.966(3) 0.7078(17) -0.0656(15) 0.179(9) Uani 0.50 1 d PDU D 1
F8 F 0.955(4) 0.758(2) -0.1459(9) 0.179(9) Uani 0.50 1 d PDU D 1
F9 F 0.960(3) 0.8070(17) -0.0811(16) 0.184(9) Uani 0.50 1 d PDU D 1
F7' F 0.955(3) 0.7921(19) -0.1420(10) 0.178(9) Uani 0.50 1 d PDU D 2
F8' F 0.976(3) 0.770(2) -0.0562(12) 0.169(8) Uani 0.50 1 d PDU D 2
F9' F 0.946(3) 0.6998(13) -0.0970(17) 0.179(9) Uani 0.50 1 d PDU D 2
C80 C 0.797(2) 0.7667(10) -0.0716(8) 0.088(4) Uani 1 1 d . C .
C81 C 0.729(2) 0.7884(11) -0.1102(8) 0.098(5) Uani 1 1 d . . .
H81A H 0.7587 0.7973 -0.1477 0.117 Uiso 1 1 calc R D .
C82 C 0.616(2) 0.7966(8) -0.0920(8) 0.082(4) Uani 1 1 d . C .
C83 C 0.545(3) 0.8336(14) -0.1351(10) 0.117(6) Uani 1 1 d . . .
C84 C 0.3083(17) 0.6593(11) -0.0332(10) 0.119(6) Uani 1 1 d D . .
F13 F 0.357(3) 0.6057(14) -0.040(2) 0.161(8) Uani 0.50 1 d PDU E 1
F14 F 0.211(2) 0.644(2) -0.0060(16) 0.162(8) Uani 0.50 1 d PDU E 1
F15 F 0.284(4) 0.6906(17) -0.0798(13) 0.163(8) Uani 0.50 1 d PDU E 1
F13' F 0.224(3) 0.6860(18) -0.0527(18) 0.153(8) Uani 0.50 1 d PDU E 2
F14' F 0.378(2) 0.646(2) -0.0762(14) 0.152(7) Uani 0.50 1 d PDU E 2
F15' F 0.285(4) 0.6048(14) -0.0033(15) 0.167(8) Uani 0.50 1 d PDU E 2
C85 C 0.363(2) 0.6980(11) 0.0000(8) 0.091(4) Uani 1 1 d . C .
C86 C 0.306(2) 0.7506(15) 0.0160(11) 0.124(7) Uani 1 1 d . . .
H86A H 0.2400 0.7629 0.0060 0.149 Uiso 1 1 calc R E .
C87 C 0.347(2) 0.7836(12) 0.0458(11) 0.106(5) Uani 1 1 d . C .
C88 C 0.2891(19) 0.8485(15) 0.0599(9) 0.147(10) Uani 1 1 d D . .
F16 F 0.305(4) 0.8587(19) 0.1072(13) 0.168(8) Uani 0.50 1 d PDU . 1
F17 F 0.327(3) 0.8947(15) 0.0212(15) 0.170(9) Uani 0.50 1 d PDU E 1
F18 F 0.187(2) 0.848(2) 0.0597(19) 0.173(8) Uani 0.50 1 d PDU . 1
F16' F 0.211(3) 0.8676(19) 0.0327(16) 0.162(8) Uani 0.50 1 d PDU E 2
F17' F 0.248(4) 0.845(2) 0.1127(11) 0.178(9) Uani 0.50 1 d PDU E 2
F18' F 0.353(3) 0.8948(15) 0.0488(19) 0.180(9) Uani 0.50 1 d PDU E 2
C89 C 0.4498(14) 0.0228(7) 0.7317(7) 0.131(4) Uani 1 1 d DU . .
F19 F 0.456(3) 0.0394(16) 0.6777(8) 0.163(7) Uani 0.50 1 d PDU F 1
F20 F 0.506(3) 0.0585(13) 0.7502(13) 0.133(6) Uani 0.50 1 d PDU F 1
F21 F 0.502(2) -0.0311(9) 0.7354(14) 0.117(5) Uani 0.50 1 d PDU F 1
F19' F 0.493(3) -0.0079(15) 0.7736(12) 0.146(6) Uani 0.50 1 d PDU F 2
F20' F 0.502(3) -0.0031(16) 0.6910(13) 0.164(7) Uani 0.50 1 d PDU F 2
F21' F 0.489(3) 0.0774(10) 0.7250(14) 0.136(6) Uani 0.50 1 d PDU F 2
C90 C 0.3305(14) 0.0228(8) 0.7585(7) 0.135(5) Uani 1 1 d DU A .
C91 C 0.3040(16) -0.0252(9) 0.8043(8) 0.143(5) Uani 1 1 d DU . .
H91 H 0.3584 -0.0530 0.8153 0.172 Uiso 1 1 calc R F .
C92 C 0.1992(15) -0.0326(12) 0.8338(10) 0.149(6) Uani 1 1 d DU A .
C93 C 0.1837(17) -0.0868(10) 0.8826(9) 0.151(7) Uani 1 1 d DU . .
F22 F 0.085(2) -0.090(2) 0.9118(14) 0.176(10) Uani 0.50 1 d PDU F 1
F23 F 0.214(4) -0.1451(14) 0.881(2) 0.196(9) Uani 0.50 1 d PDU F 1
F24 F 0.235(3) -0.073(2) 0.9187(17) 0.204(10) Uani 0.50 1 d PDU F 1
F22' F 0.277(2) -0.098(2) 0.8976(19) 0.191(9) Uani 0.50 1 d PDU F 2
F23' F 0.112(3) -0.078(2) 0.9265(13) 0.197(10) Uani 0.50 1 d PDU F 2
F24' F 0.160(4) -0.1409(16) 0.875(2) 0.188(10) Uani 0.50 1 d PDU F 2
C94 C 0.0103(17) -0.0973(9) 0.7077(7) 0.131(4) Uani 1 1 d DU . .
F25 F 0.0935(17) -0.0888(12) 0.6669(7) 0.101(5) Uani 0.50 1 d PDU G 1
F26 F -0.012(4) -0.1540(11) 0.7310(14) 0.154(6) Uani 0.50 1 d PDU G 1
F27 F -0.068(2) -0.0748(17) 0.6811(15) 0.162(6) Uani 0.50 1 d PDU G 1
F25' F -0.082(2) -0.1244(17) 0.7197(14) 0.154(6) Uani 0.50 1 d PDU G 2
F26' F 0.045(3) -0.0875(14) 0.6542(7) 0.131(6) Uani 0.50 1 d PDU G 2
F27' F 0.076(3) -0.1436(13) 0.7248(13) 0.146(6) Uani 0.50 1 d PDU G 2
C95 C 0.004(2) -0.0491(13) 0.7449(11) 0.139(5) Uani 1 1 d DU A .
C96 C -0.096(3) -0.0457(15) 0.7828(13) 0.153(5) Uani 1 1 d DU . .
H96 H -0.1425 -0.0777 0.7893 0.184 Uiso 1 1 calc R G .
C97 C -0.126(3) 0.0053(15) 0.8111(14) 0.152(5) Uani 1 1 d DU A .
C98 C -0.226(2) -0.0051(13) 0.8572(11) 0.155(6) Uani 1 1 d DU . .
F28 F -0.203(8) 0.006(4) 0.903(2) 0.270(13) Uani 0.50 1 d PDU G 1
F29 F -0.301(3) 0.0384(19) 0.847(3) 0.294(13) Uani 0.50 1 d PDU G 1
F30 F -0.278(4) -0.0568(17) 0.872(3) 0.297(13) Uani 0.50 1 d PDU G 1
F28' F -0.215(4) -0.0642(15) 0.855(3) 0.300(13) Uani 0.50 1 d PDU G 2
F29' F -0.209(8) 0.003(4) 0.9050(19) 0.270(13) Uani 0.50 1 d PDU G 2
F30' F -0.327(3) 0.014(2) 0.857(4) 0.297(13) Uani 0.50 1 d PDU G 2
C99 C -0.150(4) 0.168(3) 0.661(2) 0.133(5) Uani 0.241(8) 1 d PDU A 1
F31 F -0.121(8) 0.218(5) 0.625(4) 0.163(18) Uani 0.120(4) 1 d PDU A 1
F32 F -0.128(9) 0.121(5) 0.635(4) 0.159(18) Uani 0.120(4) 1 d PDU A 1
F33 F -0.255(4) 0.173(5) 0.675(4) 0.158(18) Uani 0.120(4) 1 d PDU A 1
F31A F -0.246(5) 0.149(5) 0.666(4) 0.157(18) Uani 0.120(4) 1 d PDU A 1
F32A F -0.160(9) 0.228(3) 0.662(5) 0.164(19) Uani 0.120(4) 1 d PDU A 1
F33A F -0.097(7) 0.166(7) 0.611(2) 0.160(18) Uani 0.120(4) 1 d PDU A 1
O11 O -0.017(4) 0.122(3) 0.713(2) 0.120(6) Uani 0.241(8) 1 d PDU A 1
C100 C -0.104(4) 0.155(2) 0.7140(19) 0.130(4) Uani 0.241(8) 1 d PDU A 1
C101 C -0.160(4) 0.180(3) 0.758(2) 0.133(5) Uani 0.241(8) 1 d PDU A 1
H101 H -0.2225 0.2053 0.7554 0.160 Uiso 0.241(8) 1 calc PR A 1
C102 C -0.121(5) 0.166(3) 0.807(2) 0.137(5) Uani 0.241(8) 1 d PDU A 1
O12 O -0.032(5) 0.139(3) 0.817(3) 0.140(6) Uani 0.241(8) 1 d PDU A 1
C103 C -0.190(4) 0.201(3) 0.850(2) 0.138(8) Uani 0.241(8) 1 d PDU A 1
F34 F -0.140(7) 0.210(5) 0.888(3) 0.136(15) Uani 0.120(4) 1 d PDU . 1
F35 F -0.214(9) 0.256(4) 0.822(3) 0.139(15) Uani 0.120(4) 1 d PDU A 1
F36 F -0.283(6) 0.177(5) 0.873(4) 0.137(15) Uani 0.120(4) 1 d PDU . 1
F34A F -0.289(5) 0.220(6) 0.846(4) 0.139(15) Uani 0.120(4) 1 d PDU A 1
F35A F -0.185(8) 0.186(5) 0.902(2) 0.136(15) Uani 0.120(4) 1 d PDU . 1
F36A F -0.128(8) 0.248(4) 0.833(4) 0.137(15) Uani 0.120(4) 1 d PDU A 1
C99' C -0.206(2) 0.0934(16) 0.6548(15) 0.141(6) Uani 0.759(8) 1 d PDU A 2
F31B F -0.146(4) 0.070(3) 0.613(2) 0.195(10) Uani 0.380(4) 1 d PDU A 2
F32B F -0.267(4) 0.050(2) 0.685(2) 0.201(10) Uani 0.380(4) 1 d PDU A 2
F33B F -0.270(4) 0.137(2) 0.633(3) 0.200(10) Uani 0.380(4) 1 d PDU A 2
F31C F -0.300(3) 0.118(3) 0.649(3) 0.198(9) Uani 0.380(4) 1 d PDU A 2
F32C F -0.137(4) 0.116(3) 0.6090(18) 0.204(11) Uani 0.380(4) 1 d PDU A 2
F33C F -0.200(5) 0.0347(19) 0.653(3) 0.197(10) Uani 0.380(4) 1 d PDU A 2
O11' O -0.0616(19) 0.0928(13) 0.6962(11) 0.125(4) Uani 0.759(8) 1 d PDU A 2
C00' C -0.149(3) 0.1218(17) 0.6919(17) 0.132(4) Uani 0.759(8) 1 d PDU A 2
C01' C -0.192(3) 0.1756(17) 0.7101(17) 0.132(4) Uani 0.759(8) 1 d PDU A 2
H01' H -0.2609 0.1919 0.7061 0.158 Uiso 0.759(8) 1 calc PR A 2
C02' C -0.125(3) 0.2038(17) 0.7348(17) 0.136(4) Uani 0.759(8) 1 d PDU A 2
O12' O -0.047(2) 0.1766(12) 0.7573(12) 0.130(4) Uani 0.759(8) 1 d PDU A 2
C03' C -0.179(3) 0.2601(17) 0.7574(16) 0.143(6) Uani 0.759(8) 1 d PDU A 2
F34B F -0.113(4) 0.284(3) 0.782(3) 0.210(10) Uani 0.380(4) 1 d PDU A 2
F35B F -0.197(6) 0.303(3) 0.715(2) 0.217(11) Uani 0.380(4) 1 d PDU A 2
F36B F -0.274(3) 0.252(3) 0.791(3) 0.211(11) Uani 0.380(4) 1 d PDU A 2
F34C F -0.276(4) 0.281(3) 0.752(3) 0.214(11) Uani 0.380(4) 1 d PDU A 2
F35C F -0.161(5) 0.269(3) 0.805(2) 0.209(10) Uani 0.380(4) 1 d PDU A 2
F36C F -0.108(4) 0.298(2) 0.723(2) 0.216(11) Uani 0.380(4) 1 d PDU A 2
O7 O 0.2727(18) 0.0689(11) 0.7400(8) 0.184(9) Uani 1 1 d D . .
O8 O 0.1231(17) 0.0051(8) 0.8239(8) 0.134(5) Uani 1 1 d D . .
O9 O 0.0701(13) -0.0068(6) 0.7250(6) 0.090(3) Uani 1 1 d . . .
O10 O -0.0776(16) 0.0489(6) 0.8111(6) 0.106(4) Uani 1 1 d . . .
O1 O 0.7498(11) 0.6680(6) 0.0763(5) 0.075(2) Uani 1 1 d . . .
O2 O 0.6674(11) 0.6433(6) -0.0160(5) 0.078(2) Uani 1 1 d . . .
O3 O 0.7655(11) 0.7513(7) -0.0195(5) 0.085(3) Uani 1 1 d . . .
O4 O 0.5639(12) 0.7819(6) -0.0435(5) 0.079(2) Uani 1 1 d . . .
O5 O 0.4510(12) 0.6768(7) 0.0078(5) 0.086(3) Uani 1 1 d . . .
O6 O 0.4328(12) 0.7714(7) 0.0654(6) 0.089(3) Uani 1 1 d . . .
N1 N 0.6249(13) 0.8220(7) 0.0605(5) 0.072(3) Uani 1 1 d . . .
N2 N 0.5685(13) 0.7211(7) 0.1399(5) 0.071(3) Uani 1 1 d . . .
N3 N 0.5385(13) 0.6170(7) 0.1036(6) 0.074(3) Uani 1 1 d . . .
N4 N 0.0957(16) 0.1324(8) 0.8337(7) 0.089(4) Uani 1 1 d . . .
N5 N 0.1653(13) 0.1887(7) 0.7262(6) 0.073(3) Uani 1 1 d . . .
N6 N 0.1631(17) 0.1205(8) 0.6501(6) 0.092(4) Uani 1 1 d . . .
F1 F 0.8785(19) 0.6090(15) 0.1451(8) 0.221(10) Uani 1 1 d . . .
F2 F 0.9767(16) 0.5646(10) 0.0830(8) 0.162(6) Uani 1 1 d . . .
F3 F 0.985(2) 0.6624(11) 0.0764(11) 0.193(7) Uani 1 1 d . . .
F10 F 0.6038(18) 0.8395(12) -0.1878(6) 0.189(7) Uani 1 1 d . D .
F11 F 0.5136(18) 0.8883(7) -0.1232(9) 0.163(6) Uani 1 1 d . D .
F12 F 0.4570(18) 0.8027(9) -0.1314(7) 0.159(5) Uani 1 1 d . D .
C01 C 0.581(3) 0.600(3) 0.544(3) 0.17(2) Uiso 0.50 1 d PD . .
H01A H 0.5386 0.6161 0.5751 0.208 Uiso 0.50 1 calc PR . .
H01B H 0.5440 0.6106 0.5128 0.208 Uiso 0.50 1 calc PR . .
Cl1 Cl 0.710(3) 0.6293(14) 0.5261(13) 0.219(8) Uiso 0.50 1 d PD . .
Cl2 Cl 0.608(5) 0.521(3) 0.561(2) 0.374(19) Uiso 0.50 1 d PD . .
O01' O 0.893(3) 0.4788(14) 0.5952(14) 0.106(7) Uani 0.50 1 d P . .

loop_
_atom_site_aniso_label
_atom_site_aniso_U_11
_atom_site_aniso_U_22
_atom_site_aniso_U_33
_atom_site_aniso_U_23
_atom_site_aniso_U_13
_atom_site_aniso_U_12
Pt 0.1083(5) 0.0626(3) 0.0492(3) -0.0093(2) -0.0066(2) -0.0214(3)
Yb1 0.0823(4) 0.0622(3) 0.0482(3) -0.0121(2) -0.0082(2) -0.0072(3)
Yb2 0.0689(7) 0.0682(6) 0.0637(6) -0.0075(4) -0.0130(4) -0.0173(4)
Yb2' 0.119(2) 0.0593(11) 0.0729(12) -0.0006(8) -0.0066(10) -0.0406(11)
P1 0.120(3) 0.0634(19) 0.0594(18) -0.0073(15) -0.0177(19) -0.0197(19)
P2 0.122(3) 0.076(2) 0.0486(16) -0.0109(15) -0.0004(18) -0.016(2)
C1 0.136(14) 0.072(8) 0.059(7) -0.011(6) -0.001(8) -0.018(9)
C2 0.19(2) 0.078(10) 0.080(10) -0.005(8) -0.018(12) -0.044(12)
C3 0.23(3) 0.070(10) 0.076(10) -0.015(8) 0.008(12) -0.034(12)
C4 0.50(5) 0.068(10) 0.065(10) 0.014(8) -0.104(19) -0.073(19)
C5 0.096(10) 0.081(9) 0.050(6) -0.019(6) 0.001(6) -0.023(7)
C6 0.098(10) 0.062(7) 0.057(6) -0.020(6) -0.009(6) -0.009(6)
C7 0.119(12) 0.072(8) 0.053(7) -0.009(6) -0.012(7) -0.008(8)
C8 0.079(9) 0.086(9) 0.058(7) -0.011(6) -0.015(6) -0.016(7)
C9 0.094(10) 0.062(7) 0.062(7) 0.000(6) 0.004(7) -0.018(7)
C10 0.092(10) 0.080(8) 0.049(6) -0.015(6) -0.009(6) -0.003(7)
C11 0.103(10) 0.058(7) 0.057(7) -0.009(5) 0.000(7) -0.008(7)
C12 0.21(2) 0.073(9) 0.058(8) -0.006(7) -0.019(11) -0.008(11)
C13 0.29(3) 0.052(8) 0.098(13) -0.002(8) -0.038(16) -0.014(13)
C14 0.172(19) 0.063(9) 0.093(11) -0.016(8) 0.006(12) -0.023(10)
C15 0.128(14) 0.067(8) 0.081(9) -0.025(7) -0.009(9) -0.019(8)
C16 0.101(11) 0.087(9) 0.048(6) -0.004(6) -0.006(6) -0.017(8)
C17 0.153(17) 0.109(13) 0.057(8) -0.013(8) -0.011(9) -0.020(12)
C18 0.168(18) 0.082(10) 0.067(8) -0.016(7) -0.040(10) -0.005(10)
C19 0.127(13) 0.091(10) 0.055(7) -0.016(7) -0.014(8) -0.028(9)
C20 0.37(4) 0.16(2) 0.048(8) -0.012(10) 0.029(15) -0.14(3)
C21 0.35(4) 0.128(16) 0.064(9) -0.037(10) 0.033(15) -0.13(2)
C22 0.123(14) 0.092(10) 0.071(9) -0.027(8) -0.015(9) -0.020(9)
C23 0.141(15) 0.070(8) 0.054(7) -0.005(6) -0.015(8) -0.010(9)
C24 0.126(14) 0.105(12) 0.068(9) 0.001(8) -0.014(9) -0.031(11)
C25 0.123(15) 0.128(15) 0.080(10) -0.018(10) -0.016(10) -0.046(12)
C26 0.126(15) 0.109(13) 0.087(10) -0.032(10) -0.020(10) -0.021(11)
C27 0.149(16) 0.092(11) 0.068(8) -0.013(8) -0.019(9) -0.041(11)
C28 0.095(10) 0.072(8) 0.082(9) -0.011(7) -0.021(8) -0.034(7)
C29 0.080(9) 0.077(8) 0.068(7) -0.007(6) -0.015(7) -0.019(7)
C30 0.088(10) 0.080(9) 0.084(9) -0.018(7) -0.012(8) -0.027(8)
C31 0.078(9) 0.067(8) 0.101(10) -0.012(7) 0.001(8) -0.026(7)
C32 0.109(12) 0.074(9) 0.078(9) 0.000(7) -0.010(8) -0.021(8)
C33 0.092(10) 0.073(8) 0.056(7) -0.003(6) -0.007(6) -0.021(7)
C34 0.124(13) 0.077(9) 0.064(8) -0.006(7) 0.009(8) -0.041(9)
C35 0.31(4) 0.097(13) 0.067(10) -0.019(9) 0.025(15) -0.067(18)
C36 0.30(4) 0.142(19) 0.073(11) -0.020(12) 0.011(16) -0.09(2)
C37 0.169(19) 0.094(12) 0.076(10) -0.029(9) -0.001(11) -0.026(12)
C38 0.28(3) 0.092(13) 0.084(12) -0.014(10) -0.010(15) -0.063(17)
C39 0.135(15) 0.076(9) 0.085(10) -0.004(8) -0.026(10) -0.032(9)
C40 0.29(3) 0.073(11) 0.092(12) -0.032(9) -0.006(16) -0.031(15)
C41 0.19(2) 0.077(10) 0.097(12) -0.018(9) 0.011(13) -0.040(12)
C42 0.152(17) 0.069(9) 0.084(10) -0.013(8) 0.007(10) -0.039(10)
C43 0.63(8) 0.103(16) 0.108(16) -0.039(13) 0.13(3) -0.18(3)
C44 0.42(5) 0.128(18) 0.079(12) -0.040(12) 0.047(19) -0.15(3)
C45 0.19(2) 0.086(11) 0.069(9) -0.017(8) 0.013(10) -0.070(12)
C46 0.146(16) 0.087(10) 0.060(8) -0.015(7) -0.005(9) -0.038(10)
C47 0.142(16) 0.076(10) 0.090(11) -0.026(8) -0.001(10) -0.013(10)
C48 0.142(16) 0.093(11) 0.072(9) -0.037(8) -0.016(9) 0.006(10)
C49 0.168(19) 0.102(12) 0.054(8) -0.021(8) -0.014(9) 0.021(12)
C50 0.18(2) 0.068(9) 0.074(9) 0.004(7) -0.031(11) -0.035(11)
C51 0.14(2) 0.20(3) 0.15(2) 0.004(19) -0.063(18) 0.038(19)
C52 0.19(3) 0.20(3) 0.14(2) 0.04(2) -0.05(2) -0.03(2)
C53 0.21(3) 0.104(15) 0.113(16) 0.003(12) -0.057(18) -0.035(17)
C54 0.22(3) 0.21(3) 0.122(18) 0.086(19) -0.07(2) -0.12(3)
C55 0.17(2) 0.19(2) 0.097(14) 0.022(15) -0.036(14) -0.087(19)
C56 0.124(9) 0.108(8) 0.115(8) -0.037(7) -0.027(8) -0.027(7)
C57 0.128(9) 0.121(9) 0.141(9) -0.042(8) -0.030(8) -0.026(8)
C58 0.135(10) 0.136(9) 0.158(9) -0.039(9) -0.028(9) -0.022(8)
C59 0.134(10) 0.140(10) 0.155(9) -0.029(9) -0.025(9) -0.017(8)
C60 0.130(10) 0.132(9) 0.147(9) -0.022(9) -0.020(9) -0.016(8)
C61 0.125(9) 0.117(9) 0.125(8) -0.027(8) -0.029(8) -0.023(8)
C62 0.140(10) 0.113(9) 0.091(8) -0.009(7) -0.036(7) -0.002(8)
C63 0.155(11) 0.128(9) 0.116(9) -0.018(8) -0.042(8) -0.005(8)
C64 0.163(11) 0.144(10) 0.131(9) -0.016(8) -0.040(9) 0.001(9)
C65 0.160(11) 0.152(10) 0.127(10) -0.012(9) -0.032(9) 0.005(9)
C66 0.156(11) 0.149(10) 0.110(9) -0.012(8) -0.025(8) 0.009(9)
C67 0.144(11) 0.130(9) 0.094(8) -0.009(7) -0.029(8) 0.004(8)
C68 0.150(11) 0.113(9) 0.090(8) -0.016(7) 0.016(8) -0.039(9)
C69 0.156(11) 0.125(9) 0.097(8) -0.008(7) 0.020(8) -0.044(9)
C70 0.165(11) 0.141(9) 0.116(9) -0.008(8) 0.029(9) -0.040(9)
C71 0.158(11) 0.144(10) 0.128(9) -0.016(8) 0.029(9) -0.032(10)
C72 0.154(11) 0.142(10) 0.132(9) -0.015(8) 0.024(9) -0.028(9)
C73 0.146(11) 0.124(9) 0.114(9) -0.016(8) 0.020(8) -0.039(9)
C74 0.125(16) 0.128(16) 0.088(11) -0.028(11) -0.026(11) 0.014(13)
C75 0.088(10) 0.103(11) 0.053(7) -0.011(7) -0.011(6) -0.002(8)
C76 0.084(10) 0.115(12) 0.081(9) -0.023(9) -0.022(8) 0.012(9)
C77 0.106(12) 0.084(10) 0.074(8) -0.034(7) 0.002(8) -0.013(8)
C78 0.17(2) 0.122(16) 0.099(13) -0.052(12) -0.007(14) 0.021(15)
F4 0.148(14) 0.188(17) 0.138(15) -0.095(13) -0.083(12) 0.009(12)
F5 0.19(2) 0.208(18) 0.087(11) -0.071(12) -0.052(13) 0.029(16)
F6 0.183(19) 0.175(17) 0.225(19) -0.157(16) -0.092(16) 0.078(16)
F4' 0.177(19) 0.188(19) 0.225(19) -0.138(17) -0.071(17) 0.081(17)
F5' 0.158(17) 0.19(2) 0.153(19) -0.098(16) -0.055(15) -0.015(15)
F6' 0.184(18) 0.194(16) 0.098(11) -0.072(11) -0.064(11) 0.038(13)
C79 0.124(17) 0.124(16) 0.120(16) -0.010(13) 0.020(13) -0.045(14)
F7 0.128(13) 0.24(2) 0.130(15) 0.025(16) 0.010(13) -0.037(15)
F8 0.140(13) 0.25(2) 0.128(13) -0.003(14) 0.023(12) -0.060(14)
F9 0.143(14) 0.25(2) 0.136(14) 0.009(15) 0.001(13) -0.074(15)
F7' 0.140(13) 0.24(2) 0.119(12) 0.027(14) 0.033(11) -0.085(14)
F8' 0.129(13) 0.25(2) 0.114(13) 0.011(15) -0.006(12) -0.066(15)
F9' 0.134(14) 0.236(19) 0.143(16) -0.013(15) 0.018(13) -0.038(14)
C80 0.114(12) 0.084(9) 0.062(8) -0.011(7) 0.005(8) -0.038(9)
C81 0.127(14) 0.097(11) 0.061(8) -0.020(8) 0.013(9) -0.031(10)
C82 0.121(13) 0.060(7) 0.062(8) -0.005(6) -0.016(8) -0.003(7)
C83 0.141(18) 0.131(16) 0.076(10) 0.008(10) -0.028(11) -0.032(14)
C84 0.106(15) 0.142(18) 0.120(15) -0.048(14) -0.020(12) -0.007(13)
F13 0.168(17) 0.163(16) 0.181(18) -0.096(14) -0.030(15) -0.020(14)
F14 0.143(15) 0.191(18) 0.176(17) -0.077(15) -0.042(15) -0.017(14)
F15 0.160(18) 0.190(16) 0.166(16) -0.073(14) -0.052(15) -0.009(14)
F13' 0.114(15) 0.191(16) 0.190(18) -0.078(14) -0.076(14) 0.003(13)
F14' 0.160(16) 0.173(17) 0.156(16) -0.092(14) -0.045(14) -0.011(13)
F15' 0.180(18) 0.169(16) 0.174(17) -0.079(15) -0.033(15) -0.026(14)
C85 0.103(12) 0.105(12) 0.072(9) -0.021(8) -0.026(8) -0.018(10)
C86 0.106(14) 0.17(2) 0.116(14) -0.070(14) -0.041(12) 0.031(13)
C87 0.102(13) 0.117(14) 0.109(13) -0.057(11) -0.016(10) 0.012(10)
C88 0.098(15) 0.24(3) 0.105(15) -0.052(18) -0.028(12) 0.029(18)
F16 0.194(19) 0.132(14) 0.185(16) -0.082(13) -0.015(15) 0.034(14)
F17 0.191(17) 0.128(13) 0.186(18) -0.035(14) -0.040(16) 0.040(13)
F18 0.165(16) 0.156(15) 0.192(18) -0.049(15) -0.019(15) 0.023(14)
F16' 0.161(16) 0.143(14) 0.178(17) -0.030(14) -0.034(15) 0.030(13)
F17' 0.187(19) 0.150(14) 0.186(16) -0.057(14) 0.002(15) 0.019(14)
F18' 0.195(18) 0.131(13) 0.207(18) -0.056(14) -0.020(16) 0.035(13)
C89 0.153(9) 0.103(8) 0.124(8) -0.026(7) 0.003(8) 0.004(7)
F19 0.175(14) 0.144(13) 0.135(12) -0.016(12) 0.017(12) 0.048(12)
F20 0.137(11) 0.110(11) 0.147(12) -0.019(10) -0.015(10) -0.019(10)
F21 0.129(11) 0.085(9) 0.128(11) -0.030(9) -0.003(10) 0.016(9)
F19' 0.137(11) 0.129(11) 0.157(12) 0.000(10) -0.023(11) 0.007(10)
F20' 0.183(13) 0.129(12) 0.157(12) -0.045(11) 0.024(12) 0.022(11)
F21' 0.144(12) 0.096(11) 0.156(14) -0.010(11) -0.004(12) -0.029(10)
C90 0.153(10) 0.114(9) 0.125(9) -0.024(7) -0.003(8) 0.013(8)
C91 0.156(11) 0.133(10) 0.122(9) -0.010(8) -0.002(9) 0.008(9)
C92 0.163(12) 0.142(11) 0.117(10) -0.004(9) 0.002(9) 0.008(10)
C93 0.168(14) 0.140(12) 0.115(11) 0.009(10) 0.003(11) 0.005(12)
F22 0.165(18) 0.203(19) 0.122(15) 0.045(15) -0.012(14) -0.016(16)
F23 0.15(2) 0.215(19) 0.202(17) -0.002(15) -0.040(16) 0.010(16)
F24 0.171(17) 0.238(19) 0.172(16) 0.041(15) -0.034(15) -0.012(16)
F22' 0.139(18) 0.226(19) 0.192(17) 0.006(16) -0.043(14) 0.008(15)
F23' 0.188(17) 0.224(18) 0.130(14) 0.053(14) -0.001(14) -0.004(16)
F24' 0.16(2) 0.21(2) 0.20(2) -0.031(17) -0.035(18) -0.030(18)
C94 0.163(10) 0.123(8) 0.119(8) -0.022(7) -0.041(7) -0.034(8)
F25 0.155(12) 0.119(9) 0.046(6) -0.012(7) -0.059(7) -0.009(9)
F26 0.187(14) 0.128(11) 0.156(11) -0.029(10) -0.041(12) -0.030(11)
F27 0.174(13) 0.162(12) 0.154(12) -0.012(11) -0.051(11) -0.027(12)
F25' 0.161(13) 0.150(12) 0.156(12) -0.011(11) -0.052(11) -0.025(11)
F26' 0.173(13) 0.142(11) 0.095(9) -0.030(9) -0.054(10) -0.019(11)
F27' 0.164(13) 0.130(11) 0.145(11) -0.025(10) -0.029(11) -0.007(11)
C95 0.167(11) 0.129(9) 0.124(9) -0.033(8) -0.017(8) -0.030(9)
C96 0.169(12) 0.145(10) 0.143(10) -0.039(9) -0.006(9) -0.028(10)
C97 0.166(13) 0.150(11) 0.142(11) -0.054(9) -0.002(9) -0.025(10)
C98 0.177(15) 0.145(12) 0.146(13) -0.056(11) 0.004(11) -0.028(12)
F28 0.33(3) 0.32(3) 0.125(13) 0.020(15) 0.041(15) -0.16(2)
F29 0.170(19) 0.174(17) 0.49(3) -0.13(2) 0.12(2) -0.023(15)
F30 0.177(19) 0.174(16) 0.49(3) -0.12(2) 0.12(2) -0.020(15)
F28' 0.18(2) 0.176(17) 0.49(3) -0.12(2) 0.12(2) -0.020(16)
F29' 0.33(3) 0.32(3) 0.125(13) 0.019(15) 0.042(15) -0.16(2)
F30' 0.174(18) 0.175(16) 0.49(3) -0.12(2) 0.12(2) -0.022(15)
C99 0.103(9) 0.150(10) 0.153(10) -0.031(9) -0.037(9) -0.011(8)
F31 0.18(3) 0.18(3) 0.15(3) -0.01(2) -0.09(2) 0.03(2)
F32 0.18(3) 0.17(3) 0.14(3) -0.01(2) -0.10(2) 0.03(2)
F33 0.18(3) 0.17(3) 0.14(3) -0.01(2) -0.10(2) 0.03(2)
F31A 0.18(3) 0.17(3) 0.14(3) -0.01(2) -0.10(2) 0.03(2)
F32A 0.18(3) 0.18(3) 0.15(3) -0.01(2) -0.09(2) 0.03(2)
F33A 0.17(3) 0.17(3) 0.15(3) -0.01(2) -0.10(2) 0.03(2)
O11 0.093(10) 0.140(11) 0.139(11) -0.032(9) -0.043(9) -0.013(9)
C100 0.101(7) 0.148(9) 0.150(9) -0.031(7) -0.038(7) -0.012(7)
C101 0.103(8) 0.150(9) 0.153(9) -0.029(8) -0.036(7) -0.012(7)
C102 0.106(9) 0.153(11) 0.154(11) -0.023(9) -0.035(9) -0.011(9)
O12 0.108(10) 0.157(12) 0.157(11) -0.021(10) -0.035(10) -0.012(10)
C103 0.108(14) 0.153(15) 0.155(14) -0.022(14) -0.035(13) -0.011(13)
F34 0.14(3) 0.15(3) 0.11(2) -0.01(2) -0.01(2) -0.01(3)
F35 0.14(3) 0.15(3) 0.11(2) -0.01(2) 0.00(2) -0.01(3)
F36 0.14(3) 0.15(3) 0.11(2) -0.01(2) 0.00(2) -0.01(3)
F34A 0.14(3) 0.15(3) 0.11(2) -0.01(2) 0.00(2) -0.01(3)
F35A 0.14(3) 0.15(3) 0.11(2) -0.01(2) -0.01(2) -0.01(3)
F36A 0.14(3) 0.15(3) 0.11(2) -0.01(2) -0.01(2) -0.01(3)
C99' 0.106(11) 0.159(13) 0.164(12) -0.027(11) -0.040(10) -0.019(10)
F31B 0.158(16) 0.24(2) 0.25(2) -0.123(18) -0.105(16) 0.006(16)
F32B 0.147(15) 0.24(2) 0.27(2) -0.113(17) -0.103(15) 0.009(14)
F33B 0.131(16) 0.24(2) 0.28(2) -0.106(19) -0.110(16) 0.030(15)
F31C 0.132(15) 0.24(2) 0.27(2) -0.109(17) -0.108(15) 0.020(14)
F32C 0.163(17) 0.24(2) 0.25(2) -0.11(2) -0.101(17) 0.011(18)
F33C 0.152(16) 0.23(2) 0.26(2) -0.119(18) -0.103(15) 0.007(15)
O11' 0.098(8) 0.146(9) 0.141(9) -0.030(8) -0.040(7) -0.010(7)
C00' 0.101(8) 0.150(9) 0.153(9) -0.031(8) -0.038(7) -0.014(7)
C01' 0.102(8) 0.150(9) 0.153(9) -0.032(8) -0.039(7) -0.012(7)
C02' 0.106(8) 0.150(9) 0.157(9) -0.031(8) -0.033(7) -0.010(7)
O12' 0.100(8) 0.148(9) 0.149(9) -0.026(7) -0.039(7) -0.014(7)
C03' 0.111(11) 0.153(13) 0.168(13) -0.033(11) -0.027(11) -0.013(10)
F34B 0.187(19) 0.210(18) 0.24(2) -0.066(17) -0.068(18) 0.082(16)
F35B 0.190(19) 0.211(18) 0.25(2) -0.055(17) -0.063(18) 0.090(17)
F36B 0.182(18) 0.211(18) 0.24(2) -0.061(17) -0.061(18) 0.094(16)
F34C 0.183(19) 0.210(18) 0.24(2) -0.056(17) -0.061(18) 0.098(16)
F35C 0.185(19) 0.210(18) 0.24(2) -0.065(17) -0.065(18) 0.085(16)
F36C 0.191(19) 0.211(18) 0.25(2) -0.057(18) -0.062(19) 0.083(17)
O7 0.149(13) 0.194(16) 0.119(11) 0.079(11) 0.036(9) 0.074(12)
O8 0.198(16) 0.104(9) 0.112(9) -0.004(7) -0.063(10) -0.036(10)
O9 0.099(7) 0.075(6) 0.094(7) -0.014(5) -0.008(6) -0.022(5)
O10 0.165(12) 0.059(5) 0.085(7) -0.012(5) 0.005(7) -0.025(6)
O1 0.087(6) 0.080(6) 0.059(5) -0.013(4) -0.014(4) -0.011(5)
O2 0.086(6) 0.087(6) 0.065(5) -0.030(5) -0.009(5) 0.002(5)
O3 0.081(6) 0.096(7) 0.068(5) -0.005(5) 0.003(5) -0.017(5)
O4 0.099(7) 0.074(6) 0.059(5) 0.001(4) -0.014(5) -0.012(5)
O5 0.093(7) 0.092(7) 0.076(6) -0.024(5) -0.012(5) -0.012(6)
O6 0.092(7) 0.100(7) 0.082(6) -0.035(6) -0.017(5) 0.000(6)
N1 0.098(8) 0.068(6) 0.046(5) -0.012(4) -0.001(5) -0.022(6)
N2 0.099(8) 0.068(6) 0.042(5) 0.000(4) -0.007(5) -0.024(6)
N3 0.080(7) 0.071(6) 0.077(7) -0.024(5) -0.017(6) -0.008(5)
N4 0.113(10) 0.085(8) 0.068(7) -0.001(6) -0.016(7) -0.030(7)
N5 0.079(7) 0.062(6) 0.080(7) -0.008(5) -0.015(6) -0.025(5)
N6 0.132(11) 0.086(8) 0.062(6) -0.013(6) -0.020(7) -0.031(8)
F1 0.189(15) 0.38(3) 0.105(9) -0.071(13) -0.077(10) 0.116(16)
F2 0.150(11) 0.186(13) 0.171(12) -0.076(10) -0.075(10) 0.074(10)
F3 0.180(16) 0.167(14) 0.244(19) -0.039(13) -0.072(14) -0.004(12)
F10 0.198(14) 0.275(19) 0.065(6) 0.038(9) -0.039(8) 0.005(13)
F11 0.225(16) 0.084(7) 0.191(13) 0.005(8) -0.109(12) 0.022(8)
F12 0.192(14) 0.177(12) 0.125(9) 0.011(8) -0.088(10) -0.053(10)
O01' 0.121(19) 0.079(13) 0.113(17) 0.013(12) -0.033(14) -0.028(12)

loop_
_atom_type_symbol
_atom_type_description
_atom_type_scat_dispersion_real
_atom_type_scat_dispersion_imag
_atom_type_scat_source
C C 0.0033 0.0016 'International Tables Vol C Tables 4.2.6.8 and 6.1.1.4'
H H 0.0000 0.0000 'International Tables Vol C Tables 4.2.6.8 and 6.1.1.4'
N N 0.0061 0.0033 'International Tables Vol C Tables 4.2.6.8 and 6.1.1.4'
O O 0.0106 0.0060 'International Tables Vol C Tables 4.2.6.8 and 6.1.1.4'
F F 0.0171 0.0103 'International Tables Vol C Tables 4.2.6.8 and 6.1.1.4'
P P 0.1023 0.0942 'International Tables Vol C Tables 4.2.6.8 and 6.1.1.4'
Yb Yb -0.3850 5.5486 'International Tables Vol C Tables 4.2.6.8 and 6.1.1.4'
Pt Pt -1.7033 8.3905 'International Tables Vol C Tables 4.2.6.8 and 6.1.1.4'
Cl Cl 0.1484 0.1585 'International Tables Vol C Tables 4.2.6.8 and 6.1.1.4'

loop_
_geom_angle_atom_site_label_1
_geom_angle_atom_site_label_2
_geom_angle_atom_site_label_3
_geom_angle
_geom_angle_site_symmetry_1
_geom_angle_site_symmetry_3
C23 Pt C46 89.6(8) . .
C23 Pt P1 90.0(6) . .
C46 Pt P1 177.8(8) . .
C23 Pt P2 176.4(6) . .
C46 Pt P2 87.8(6) . .
P1 Pt P2 92.52(18) . .
O6 Yb1 O4 76.1(5) . .
O6 Yb1 O2 140.2(5) . .
O4 Yb1 O2 86.4(5) . .
O6 Yb1 O5 70.3(5) . .
O4 Yb1 O5 71.3(5) . .
O2 Yb1 O5 70.3(5) . .
O6 Yb1 O1 140.4(4) . .
O4 Yb1 O1 136.9(5) . .
O2 Yb1 O1 74.3(4) . .
O5 Yb1 O1 132.3(5) . .
O6 Yb1 O3 132.1(5) . .
O4 Yb1 O3 70.0(5) . .
O2 Yb1 O3 70.3(5) . .
O5 Yb1 O3 125.4(5) . .
O1 Yb1 O3 67.3(4) . .
O6 Yb1 N2 70.6(5) . .
O4 Yb1 N2 138.8(5) . .
O2 Yb1 N2 134.8(5) . .
O5 Yb1 N2 117.2(5) . .
O1 Yb1 N2 69.9(5) . .
O3 Yb1 N2 117.4(5) . .
O6 Yb1 N3 94.2(5) . .
O4 Yb1 N3 142.0(5) . .
O2 Yb1 N3 78.0(5) . .
O5 Yb1 N3 70.9(5) . .
O1 Yb1 N3 71.4(5) . .
O3 Yb1 N3 133.1(5) . .
N2 Yb1 N3 65.2(4) . .
O6 Yb1 N1 68.3(5) . .
O4 Yb1 N1 80.8(4) . .
O2 Yb1 N1 144.0(5) . .
O5 Yb1 N1 134.3(5) . .
O1 Yb1 N1 92.6(5) . .
O3 Yb1 N1 73.8(5) . .
N2 Yb1 N1 64.9(4) . .
N3 Yb1 N1 130.0(4) . .
O11 Yb2 O12 83(2) . .
O11 Yb2 O10 83(2) . .
O12 Yb2 O10 56.5(19) . .
O11 Yb2 O9 91(2) . .
O12 Yb2 O9 135.6(19) . .
O10 Yb2 O9 79.1(5) . .
O11 Yb2 O8 150(2) . .
O12 Yb2 O8 92.6(16) . .
O10 Yb2 O8 70.1(7) . .
O9 Yb2 O8 70.9(6) . .
O11 Yb2 N4 120(2) . .
O12 Yb2 N4 42.7(14) . .
O10 Yb2 N4 84.0(6) . .
O9 Yb2 N4 141.8(5) . .
O8 Yb2 N4 71.2(6) . .
O11 Yb2 O7 136(2) . .
O12 Yb2 O7 126.8(16) . .
O10 Yb2 O7 138.8(6) . .
O9 Yb2 O7 86.2(8) . .
O8 Yb2 O7 68.7(6) . .
N4 Yb2 O7 84.4(8) . .
O11 Yb2 N5 87(2) . .
O12 Yb2 N5 81.9(19) . .
O10 Yb2 N5 138.1(5) . .
O9 Yb2 N5 142.0(5) . .
O8 Yb2 N5 122.3(6) . .
N4 Yb2 N5 66.6(5) . .
O7 Yb2 N5 69.7(7) . .
O11 Yb2 N6 67(2) . .
O12 Yb2 N6 134.4(18) . .
O10 Yb2 N6 143.7(6) . .
O9 Yb2 N6 81.1(5) . .
O8 Yb2 N6 130.1(7) . .
N4 Yb2 N6 128.6(5) . .
O7 Yb2 N6 69.0(6) . .
N5 Yb2 N6 63.1(5) . .
O11 Yb2 C100 16.0(16) . .
O12 Yb2 C100 67.3(15) . .
O10 Yb2 C100 73.2(10) . .
O9 Yb2 C100 101.5(11) . .
O8 Yb2 C100 143.2(11) . .
N4 Yb2 C100 106.0(11) . .
O7 Yb2 C100 148.0(10) . .
N5 Yb2 C100 86.4(10) . .
N6 Yb2 C100 81.4(11) . .
O11 Yb2 C102 63(2) . .
O12 Yb2 C102 20.6(10) . .
O10 Yb2 C102 54.7(14) . .
O9 Yb2 C102 127.7(14) . .
O8 Yb2 C102 108.6(12) . .
N4 Yb2 C102 62.4(11) . .
O7 Yb2 C102 144.3(13) . .
N5 Yb2 C102 84.5(14) . .
N6 Yb2 C102 121.1(12) . .
C100 Yb2 C102 46.8(11) . .
O11 Yb2 C97 81(2) . .
O12 Yb2 C97 72.7(19) . .
O10 Yb2 C97 16.4(6) . .
O9 Yb2 C97 63.0(6) . .
O8 Yb2 C97 69.1(9) . .
N4 Yb2 C97 99.0(7) . .
O7 Yb2 C97 134.0(8) . .
N5 Yb2 C97 152.9(7) . .
N6 Yb2 C97 131.4(7) . .
C100 Yb2 C97 75.4(12) . .
C102 Yb2 C97 68.4(15) . .
O7 Yb2' O8 87.1(8) . .
O7 Yb2' O9 107.4(10) . .
O8 Yb2' O9 76.2(6) . .
O7 Yb2' N6 83.8(8) . .
O8 Yb2' N6 156.3(7) . .
O9 Yb2' N6 85.7(5) . .
O7 Yb2' N5 82.0(9) . .
O8 Yb2' N5 134.5(6) . .
O9 Yb2' N5 149.1(5) . .
N6 Yb2' N5 65.6(5) . .
O7 Yb2' N4 97.2(10) . .
O8 Yb2' N4 72.6(6) . .
O9 Yb2' N4 138.8(5) . .
N6 Yb2' N4 130.3(5) . .
N5 Yb2' N4 65.3(5) . .
O7 Yb2' C90 20.9(6) . .
O8 Yb2' C90 68.0(7) . .
O9 Yb2' C90 93.9(6) . .
N6 Yb2' C90 98.6(6) . .
N5 Yb2' C90 101.5(5) . .
N4 Yb2' C90 98.5(6) . .
O7 Yb2' O10 151.0(6) . .
O8 Yb2' O10 64.1(7) . .
O9 Yb2' O10 70.1(5) . .
N6 Yb2' O10 123.8(6) . .
N5 Yb2' O10 115.6(5) . .
N4 Yb2' O10 72.5(5) . .
C90 Yb2' O10 131.7(5) . .
O7 Yb2' O11' 146.7(9) . .
O8 Yb2' O11' 116.7(8) . .
O9 Yb2' O11' 60.9(7) . .
N6 Yb2' O11' 65.0(7) . .
N5 Yb2' O11' 94.8(6) . .
N4 Yb2' O11' 111.6(7) . .
C90 Yb2' O11' 149.6(7) . .
O10 Yb2' O11' 58.9(6) . .
O7 Yb2' O12' 139.1(10) . .
O8 Yb2' O12' 115.0(8) . .
O9 Yb2' O12' 111.0(6) . .
N6 Yb2' O12' 85.6(7) . .
N5 Yb2' O12' 57.8(6) . .
N4 Yb2' O12' 61.6(7) . .
C90 Yb2' O12' 155.0(6) . .
O10 Yb2' O12' 60.0(6) . .
O11' Yb2' O12' 53.6(7) . .
O7 Yb2' C92 69.0(6) . .
O8 Yb2' C92 19.3(6) . .
O9 Yb2' C92 76.7(7) . .
N6 Yb2' C92 140.8(7) . .
N5 Yb2' C92 133.1(7) . .
N4 Yb2' C92 82.3(7) . .
C90 Yb2' C92 49.1(3) . .
O10 Yb2' C92 82.7(5) . .
O11' Yb2' C92 129.5(7) . .
O12' Yb2' C92 133.4(7) . .
C56 P1 C47 104.2(13) . .
C56 P1 C50 107.4(13) . .
C47 P1 C50 103.5(12) . .
C56 P1 Pt 112.1(9) . .
C47 P1 Pt 113.7(8) . .
C50 P1 Pt 115.0(7) . .
C62 P2 C68 107.0(12) . .
C62 P2 C49 107.0(13) . .
C68 P2 C49 98.0(12) . .
C62 P2 Pt 109.4(9) . .
C68 P2 Pt 118.2(8) . .
C49 P2 Pt 116.2(7) . .
N1 C1 C2 124.2(18) . .
N1 C1 H1A 117.9 . .
C2 C1 H1A 117.9 . .
C3 C2 C1 116(2) . .
C3 C2 H2A 122.2 . .
C1 C2 H2A 122.2 . .
C2 C3 C4 119(2) . .
C2 C3 H3A 120.5 . .
C4 C3 H3A 120.5 . .
C5 C4 C3 123(2) . .
C5 C4 H4A 118.7 . .
C3 C4 H4A 118.7 . .
N1 C5 C4 118.4(18) . .
N1 C5 C6 118.1(15) . .
C4 C5 C6 123.2(16) . .
N2 C6 C7 124.4(16) . .
N2 C6 C5 113.8(14) . .
C7 C6 C5 121.8(15) . .
C8 C7 C6 119.8(17) . .
C8 C7 H7A 120.1 . .
C6 C7 H7A 120.1 . .
C7 C8 C9 115.3(16) . .
C7 C8 C16 120.6(17) . .
C9 C8 C16 124.0(17) . .
C10 C9 C8 123.2(16) . .
C10 C9 H9A 118.4 . .
C8 C9 H9A 118.4 . .
N2 C10 C9 120.3(16) . .
N2 C10 C11 117.3(14) . .
C9 C10 C11 122.2(16) . .
N3 C11 C12 120.5(17) . .
N3 C11 C10 116.3(15) . .
C12 C11 C10 123.2(17) . .
C11 C12 C13 120(2) . .
C11 C12 H12A 119.9 . .
C13 C12 H12A 119.9 . .
C14 C13 C12 118(2) . .
C14 C13 H13A 121.1 . .
C12 C13 H13A 121.1 . .
C15 C14 C13 121(2) . .
C15 C14 H14A 119.7 . .
C13 C14 H14A 119.7 . .
C14 C15 N3 122(2) . .
C14 C15 H15A 118.9 . .
N3 C15 H15A 118.9 . .
C17 C16 C21 113.9(19) . .
C17 C16 C8 127.1(19) . .
C21 C16 C8 118.7(18) . .
C16 C17 C18 126(2) . .
C16 C17 H17A 117.0 . .
C18 C17 H17A 117.0 . .
C19 C18 C17 120(2) . .
C19 C18 H18A 120.0 . .
C17 C18 H18A 120.0 . .
C18 C19 C20 117.2(18) . .
C18 C19 C22 121.2(19) . .
C20 C19 C22 122(2) . .
C19 C20 C21 121(2) . .
C19 C20 H20A 119.7 . .
C21 C20 H20A 119.7 . .
C16 C21 C20 122(2) . .
C16 C21 H21A 119.2 . .
C20 C21 H21A 119.2 . .
C23 C22 C19 174(3) . .
C22 C23 Pt 175(2) . .
N4 C24 C25 123(2) . .
N4 C24 H24A 118.3 . .
C25 C24 H24A 118.3 . .
C26 C25 C24 119(2) . .
C26 C25 H25A 120.7 . .
C24 C25 H25A 120.7 . .
C25 C26 C27 120(2) . .
C25 C26 H26A 120.0 . .
C27 C26 H26A 120.0 . .
C26 C27 C28 117(2) . .
C26 C27 H27A 121.3 . .
C28 C27 H27A 121.3 . .
N4 C28 C27 122.9(18) . .
N4 C28 C29 116.2(16) . .
C27 C28 C29 120.8(17) . .
N5 C29 C30 120.5(17) . .
N5 C29 C28 116.2(15) . .
C30 C29 C28 123.2(17) . .
C31 C30 C29 120.7(18) . .
C31 C30 H30A 119.7 . .
C29 C30 H30A 119.7 . .
C30 C31 C32 119.4(18) . .
C30 C31 C39 121.0(19) . .
C32 C31 C39 119.6(19) . .
C31 C32 C33 118.6(18) . .
C31 C32 H32A 120.7 . .
C33 C32 H32A 120.7 . .
N5 C33 C32 121.8(17) . .
N5 C33 C34 116.1(16) . .
C32 C33 C34 122.0(16) . .
N6 C34 C35 118(2) . .
N6 C34 C33 117.8(16) . .
C35 C34 C33 123.8(18) . .
C36 C35 C34 121(2) . .
C36 C35 H35A 119.7 . .
C34 C35 H35A 119.7 . .
C35 C36 C37 120(2) . .
C35 C36 H36A 119.9 . .
C37 C36 H36A 119.9 . .
C38 C37 C36 116(2) . .
C38 C37 H37A 122.1 . .
C36 C37 H37A 122.1 . .
C37 C38 N6 125(2) . .
C37 C38 H38A 117.3 . .
N6 C38 H38A 117.3 . .
C44 C39 C40 116(2) . .
C44 C39 C31 123(2) . .
C40 C39 C31 121(2) . .
C39 C40 C41 123(3) . .
C39 C40 H40A 118.5 . .
C41 C40 H40A 118.5 . .
C42 C41 C40 121(2) . .
C42 C41 H41A 119.4 . .
C40 C41 H41A 119.4 . .
C41 C42 C43 117(2) . .
C41 C42 C45 120(2) . .
C43 C42 C45 122(2) . .
C42 C43 C44 120(2) . .
C42 C43 H43A 119.8 . .
C44 C43 H43A 119.8 . .
C39 C44 C43 122(3) . .
C39 C44 H44A 119.1 . .
C43 C44 H44A 119.1 . .
C46 C45 C42 177(2) . .
C45 C46 Pt 176(2) . .
C48 C47 P1 115.5(17) . .
C48 C47 H47A 108.4 . .
P1 C47 H47A 108.4 . .
C48 C47 H47B 108.4 . .
P1 C47 H47B 108.4 . .
H47A C47 H47B 107.5 . .
C47 C48 C49 111(2) . .
C47 C48 H48A 109.3 . .
C49 C48 H48A 109.3 . .
C47 C48 H48B 109.3 . .
C49 C48 H48B 109.3 . .
H48A C48 H48B 108.0 . .
C48 C49 P2 115.5(17) . .
C48 C49 H49A 108.4 . .
P2 C49 H49A 108.4 . .
C48 C49 H49B 108.4 . .
P2 C49 H49B 108.4 . .
H49A C49 H49B 107.5 . .
C51 C50 C55 118(3) . .
C51 C50 P1 119(2) . .
C55 C50 P1 123(3) . .
C50 C51 C52 120(4) . .
C50 C51 H51A 120.1 . .
C52 C51 H51A 120.1 . .
C53 C52 C51 120(4) . .
C53 C52 H52A 120.2 . .
C51 C52 H52A 120.2 . .
C54 C53 C52 122(3) . .
C54 C53 H53A 118.8 . .
C52 C53 H53A 118.8 . .
C53 C54 C55 121(3) . .
C53 C54 H54A 119.7 . .
C55 C54 H54A 119.7 . .
C54 C55 C50 120(3) . .
C54 C55 H55A 120.1 . .
C50 C55 H55A 120.1 . .
C57 C56 C61 114(3) . .
C57 C56 P1 124(2) . .
C61 C56 P1 121.8(19) . .
C56 C57 C58 119(3) . .
C56 C57 H57A 120.4 . .
C58 C57 H57A 120.4 . .
C59 C58 C57 121(3) . .
C59 C58 H58A 119.4 . .
C57 C58 H58A 119.4 . .
C58 C59 C60 123(4) . .
C58 C59 H59A 118.3 . .
C60 C59 H59A 118.3 . .
C59 C60 C61 117(3) . .
C59 C60 H60A 121.3 . .
C61 C60 H60A 121.3 . .
C60 C61 C56 124(3) . .
C60 C61 H61A 117.9 . .
C56 C61 H61A 117.9 . .
C63 C62 C67 118(3) . .
C63 C62 P2 123(2) . .
C67 C62 P2 118(2) . .
C62 C63 C64 119(3) . .
C62 C63 H63A 120.4 . .
C64 C63 H63A 120.4 . .
C65 C64 C63 121(4) . .
C65 C64 H64A 119.7 . .
C63 C64 H64A 119.7 . .
C66 C65 C64 121(4) . .
C66 C65 H65A 119.5 . .
C64 C65 H65A 119.5 . .
C65 C66 C67 123(4) . .
C65 C66 H66A 118.3 . .
C67 C66 H66A 118.3 . .
C62 C67 C66 117(3) . .
C62 C67 H67A 121.3 . .
C66 C67 H67A 121.3 . .
C69 C68 C73 119.2(12) . .
C69 C68 P2 122.7(15) . .
C73 C68 P2 117.8(14) . .
C68 C69 C70 120.6(12) . .
C68 C69 H69A 119.7 . .
C70 C69 H69A 119.7 . .
C71 C70 C69 119.3(14) . .
C71 C70 H70A 120.4 . .
C69 C70 H70A 120.4 . .
C72 C71 C70 120.4(13) . .
C72 C71 H71A 119.8 . .
C70 C71 H71A 119.8 . .
C71 C72 C73 120.3(14) . .
C71 C72 H72A 119.9 . .
C73 C72 H72A 119.8 . .
C72 C73 C68 120.1(14) . .
C72 C73 H73A 119.9 . .
C68 C73 H73A 119.9 . .
F1 C74 F2 114(3) . .
F1 C74 F3 105(3) . .
F2 C74 F3 102(3) . .
F1 C74 C75 111(2) . .
F2 C74 C75 117(2) . .
F3 C74 C75 107(2) . .
O1 C75 C76 130(2) . .
O1 C75 C74 114.9(18) . .
C76 C75 C74 115(2) . .
C75 C76 C77 121(2) . .
C75 C76 H76A 119.6 . .
C77 C76 H76A 119.6 . .
O2 C77 C76 129.5(18) . .
O2 C77 C78 114.3(18) . .
C76 C77 C78 116.1(19) . .
F6' C78 F4' 107(3) . .
F6' C78 F6 118(3) . .
F4' C78 F6 23(3) . .
F6' C78 F5' 113(2) . .
F4' C78 F5' 111(3) . .
F6 C78 F5' 88(3) . .
F6' C78 F4 75(2) . .
F4' C78 F4 132(3) . .
F6 C78 F4 113(2) . .
F5' C78 F4 38.6(19) . .
F6' C78 F5 30.1(19) . .
F4' C78 F5 85(3) . .
F6 C78 F5 104(3) . .
F5' C78 F5 142(2) . .
F4 C78 F5 105(2) . .
F6' C78 C77 114(2) . .
F4' C78 C77 109(3) . .
F6 C78 C77 117(2) . .
F5' C78 C77 102(2) . .
F4 C78 C77 113.7(19) . .
F5 C78 C77 104(2) . .
F7' C79 F8' 113(3) . .
F7' C79 F9 78(2) . .
F8' C79 F9 43(2) . .
F7' C79 F8 34(3) . .
F8' C79 F8 132(3) . .
F9 C79 F8 110(3) . .
F7' C79 F7 133(4) . .
F8' C79 F7 67(3) . .
F9 C79 F7 109(3) . .
F8 C79 F7 108(3) . .
F7' C79 F9' 108(3) . .
F8' C79 F9' 108(3) . .
F9 C79 F9' 145(4) . .
F8 C79 F9' 74(3) . .
F7 C79 F9' 42(2) . .
F7' C79 C80 112(3) . .
F8' C79 C80 110(2) . .
F9 C79 C80 102(3) . .
F8 C79 C80 115(3) . .
F7 C79 C80 112(2) . .
F9' C79 C80 107(3) . .
O3 C80 C81 125(2) . .
O3 C80 C79 115(2) . .
C81 C80 C79 119.6(17) . .
C80 C81 C82 120.4(18) . .
C80 C81 H81A 119.8 . .
C82 C81 H81A 119.8 . .
O4 C82 C81 127(2) . .
O4 C82 C83 114(2) . .
C81 C82 C83 118.8(19) . .
F11 C83 F12 108(3) . .
F11 C83 F10 110(2) . .
F12 C83 F10 109(2) . .
F11 C83 C82 110(2) . .
F12 C83 C82 109(2) . .
F10 C83 C82 110(2) . .
F15' C84 F13' 110(3) . .
F15' C84 F13 52(2) . .
F13' C84 F13 128(3) . .
F15' C84 F15 134(3) . .
F13' C84 F15 40(2) . .
F13 C84 F15 111(3) . .
F15' C84 F14' 103(2) . .
F13' C84 F14' 106(3) . .
F13 C84 F14' 52(2) . .
F15 C84 F14' 69(2) . .
F15' C84 F14 56(2) . .
F13' C84 F14 61(2) . .
F13 C84 F14 103(3) . .
F15 C84 F14 100(2) . .
F14' C84 F14 139(3) . .
F15' C84 C85 110(2) . .
F13' C84 C85 116(2) . .
F13 C84 C85 116(2) . .
F15 C84 C85 115(3) . .
F14' C84 C85 111(2) . .
F14 C84 C85 110(2) . .
O5 C85 C86 128(2) . .
O5 C85 C84 113(2) . .
C86 C85 C84 118(2) . .
C87 C86 C85 121(2) . .
C87 C86 H86A 119.7 . .
C85 C86 H86A 119.7 . .
O6 C87 C86 128(2) . .
O6 C87 C88 110.8(19) . .
C86 C87 C88 121(2) . .
F18 C88 F17 107(3) . .
F18 C88 F16 111(3) . .
F17 C88 F16 108(3) . .
F18 C88 F17' 79(3) . .
F17 C88 F17' 132(4) . .
F16 C88 F17' 35(3) . .
F18 C88 F18' 131(4) . .
F17 C88 F18' 37(2) . .
F16 C88 F18' 73(3) . .
F17' C88 F18' 104(3) . .
F18 C88 F16' 33(2) . .
F17 C88 F16' 75(3) . .
F16 C88 F16' 131(4) . .
F17' C88 F16' 107(3) . .
F18' C88 F16' 106(3) . .
F18 C88 F35A 42(3) . 2_566
F17 C88 F35A 148(4) . 2_566
F16 C88 F35A 84(4) . 2_566
F17' C88 F35A 49(3) . 2_566
F18' C88 F35A 149(4) . 2_566
F16' C88 F35A 75(3) . 2_566
F18 C88 C87 108(3) . .
F17 C88 C87 110(3) . .
F16 C88 C87 112(3) . .
F17' C88 C87 112(3) . .
F18' C88 C87 115(3) . .
F16' C88 C87 112(3) . .
F35A C88 C87 92(4) 2_566 .
F18 C88 F36 98(3) . 2_566
F17 C88 F36 139(4) . 2_566
F16 C88 F36 31(3) . 2_566
F17' C88 F36 25(4) . 2_566
F18' C88 F36 103(4) . 2_566
F16' C88 F36 129(4) . 2_566
F35A C88 F36 59(3) 2_566 2_566
C87 C88 F36 92(4) . 2_566
F36 F16 C88 97(7) 2_566 .
F35A F18 C88 85(6) 2_566 .
F35A F18 F34 22(5) 2_566 2_566
C88 F18 F34 105(4) . 2_566
F20' C89 F21 53.0(18) . .
F20' C89 F21' 107(2) . .
F21 C89 F21' 128(2) . .
F20' C89 F20 116(3) . .
F21 C89 F20 106(2) . .
F21' C89 F20 32.8(18) . .
F20' C89 F19 48.9(18) . .
F21 C89 F19 101.6(18) . .
F21' C89 F19 82(2) . .
F20 C89 F19 111(2) . .
F20' C89 F19' 102(2) . .
F21 C89 F19' 52.2(17) . .
F21' C89 F19' 101(2) . .
F20 C89 F19' 68.0(19) . .
F19 C89 F19' 148(2) . .
F20' C89 C90 130(2) . .
F21 C89 C90 116.2(17) . .
F21' C89 C90 111.9(19) . .
F20 C89 C90 113.9(19) . .
F19 C89 C90 107(2) . .
F19' C89 C90 100.9(18) . .
O7 C90 C91 129.4(16) . .
O7 C90 C89 115.9(16) . .
C91 C90 C89 114.2(11) . .
O7 C90 Yb2' 30.6(12) . .
C91 C90 Yb2' 100.7(10) . .
C89 C90 Yb2' 144.9(10) . .
C92 C91 C90 122.3(15) . .
C92 C91 H91 118.8 . .
C90 C91 H91 118.8 . .
O8 C92 C91 122.6(18) . .
O8 C92 C93 121.2(17) . .
C91 C92 C93 116.0(13) . .
O8 C92 Yb2' 35.6(12) . .
C91 C92 Yb2' 87.8(10) . .
C93 C92 Yb2' 156.0(12) . .
F22' C93 F23' 107(3) . .
F22' C93 F23 71(3) . .
F23' C93 F23 114(4) . .
F22' C93 F24' 104(3) . .
F23' C93 F24' 103(3) . .
F23 C93 F24' 32(2) . .
F22' C93 F24 40(3) . .
F23' C93 F24 72(3) . .
F23 C93 F24 103(3) . .
F24' C93 F24 131(4) . .
F22' C93 F22 131(3) . .
F23' C93 F22 29(3) . .
F23 C93 F22 104(3) . .
F24' C93 F22 81(3) . .
F24 C93 F22 101(3) . .
F22' C93 C92 105(3) . .
F23' C93 C92 117(3) . .
F23 C93 C92 126(3) . .
F24' C93 C92 119(3) . .
F24 C93 C92 105(3) . .
F22 C93 C92 114(2) . .
F26 C94 F26' 116(3) . .
F26 C94 F25' 50(2) . .
F26' C94 F25' 110(2) . .
F26 C94 F25 118(2) . .
F26' C94 F25 33.1(14) . .
F25' C94 F25 139(2) . .
F26 C94 F27' 51(2) . .
F26' C94 F27' 102(2) . .
F25' C94 F27' 101(2) . .
F25 C94 F27' 80(2) . .
F26 C94 F27 106(2) . .
F26' C94 F27 69(2) . .
F25' C94 F27 59.6(19) . .
F25 C94 F27 100.4(19) . .
F27' C94 F27 151(3) . .
F26 C94 C95 118(2) . .
F26' C94 C95 125(2) . .
F25' C94 C95 108(2) . .
F25 C94 C95 110.7(18) . .
F27' C94 C95 108(2) . .
F27 C94 C95 100(2) . .
O9 C95 C96 128(2) . .
O9 C95 C94 113.0(19) . .
C96 C95 C94 115(2) . .
C95 C96 C97 122(3) . .
C95 C96 H96 119.0 . .
C97 C96 H96 119.0 . .
O10 C97 C96 130(3) . .
O10 C97 C98 115(2) . .
C96 C97 C98 114(2) . .
O10 C97 Yb2 32.8(13) . .
C96 C97 Yb2 98.3(18) . .
C98 C97 Yb2 147.4(18) . .
F30' C98 F28' 110(3) . .
F30' C98 F29' 105(3) . .
F28' C98 F29' 109(4) . .
F30' C98 F28 107(8) . .
F28' C98 F28 112(6) . .
F29' C98 F28 5(7) . .
F30' C98 F30 77(3) . .
F28' C98 F30 37(3) . .
F29' C98 F30 102(6) . .
F28 C98 F30 106(4) . .
F30' C98 F29 28(3) . .
F28' C98 F29 134(5) . .
F29' C98 F29 102(7) . .
F28 C98 F29 103(4) . .
F30 C98 F29 105(3) . .
F30' C98 C97 130(4) . .
F28' C98 C97 89(3) . .
F29' C98 C97 113(4) . .
F28 C98 C97 108(5) . .
F30 C98 C97 124(3) . .
F29 C98 C97 110(4) . .
F31A C99 F32 79(3) . .
F31A C99 F33A 109(3) . .
F32 C99 F33A 51(3) . .
F31A C99 F31 119(5) . .
F32 C99 F31 108(3) . .
F33A C99 F31 57(3) . .
F31A C99 F33 27(4) . .
F32 C99 F33 106(3) . .
F33A C99 F33 125(5) . .
F31 C99 F33 107(3) . .
F31A C99 F32A 108(4) . .
F32 C99 F32A 152(4) . .
F33A C99 F32A 103(3) . .
F31 C99 F32A 45(3) . .
F33 C99 F32A 82(4) . .
F31A C99 C100 116(4) . .
F32 C99 C100 111(4) . .
F33A C99 C100 126(4) . .
F31 C99 C100 117(4) . .
F33 C99 C100 108(4) . .
F32A C99 C100 91(4) . .
F32A F31 F33A 129(2) . .
F32A F31 C99 67.6(19) . .
F33A F31 C99 61.3(18) . .
F33A F32 C99 64.6(18) . .
F33A F32 F31A 97(4) . .
C99 F32 F31A 50.3(18) . .
F31A F33 C99 76(3) . .
F31A F33 F32A 121(4) . .
C99 F33 F32A 49.0(19) . .
F33 F31A C99 77(3) . .
F33 F31A F32 127(3) . .
C99 F31A F32 50.5(18) . .
F31 F32A C99 67.0(18) . .
F31 F32A F33 97(4) . .
C99 F32A F33 48.8(19) . .
F32 F33A F31 125(2) . .
F32 F33A C99 64.6(18) . .
F31 F33A C99 61.4(18) . .
C100 O11 Yb2 142(4) . .
O11 C100 C101 127(4) . .
O11 C100 C99 116(4) . .
C101 C100 C99 117(3) . .
O11 C100 Yb2 22(3) . .
C101 C100 Yb2 105(3) . .
C99 C100 Yb2 138(3) . .
C100 C101 C102 117(4) . .
C100 C101 H101 121.3 . .
C102 C101 H101 121.3 . .
O12 C102 C101 130(4) . .
O12 C102 C103 120(4) . .
C101 C102 C103 109(3) . .
O12 C102 Yb2 39(3) . .
C101 C102 Yb2 91(3) . .
C103 C102 Yb2 159(3) . .
C102 O12 N4 156(6) . .
C102 O12 Yb2 120(4) . .
N4 O12 Yb2 75(2) . .
F34A C103 F34 125(5) . .
F34A C103 F35A 108(4) . .
F34 C103 F35A 35(3) . .
F34A C103 F35 58(3) . .
F34 C103 F35 107(4) . .
F35A C103 F35 127(6) . .
F34A C103 F36A 109(4) . .
F34 C103 F36A 67(3) . .
F35A C103 F36A 101(3) . .
F35 C103 F36A 53(3) . .
F34A C103 F36 48(3) . .
F34 C103 F36 110(4) . .
F35A C103 F36 77(4) . .
F35 C103 F36 105(3) . .
F36A C103 F36 152(5) . .
F34A C103 C102 121(4) . .
F34 C103 C102 114(4) . .
F35A C103 C102 121(5) . .
F35 C103 C102 106(4) . .
F36A C103 C102 91(4) . .
F36 C103 C102 114(4) . .
F35A F34 C103 72(2) . .
F35A F34 F36A 128(3) . .
C103 F34 F36A 56.9(18) . .
F35A F34 F18 30(6) . 2_566
C103 F34 F18 101(6) . 2_566
F36A F34 F18 158(5) . 2_566
F36A F35 F34A 122(3) . .
F36A F35 C103 63.5(18) . .
F34A F35 C103 60.9(18) . .
F16 F36 F34A 157(10) 2_566 .
F16 F36 C103 137(10) 2_566 .
F34A F36 C103 65.6(17) . .
F16 F36 F35A 99(10) 2_566 .
F34A F36 F35A 102(4) . .
C103 F36 F35A 51.6(18) . .
F16 F36 C88 51(6) 2_566 2_566
F34A F36 C88 137(8) . 2_566
C103 F36 C88 110(6) . 2_566
F35A F36 C88 59(5) . 2_566
F36 F34A F35 128(2) . .
F36 F34A C103 66.5(18) . .
F35 F34A C103 61.4(18) . .
F34 F35A F18 128(10) . 2_566
F34 F35A C103 72(2) . .
F18 F35A C103 152(10) 2_566 .
F34 F35A C88 164(10) . 2_566
F18 F35A C88 53(4) 2_566 2_566
C103 F35A C88 113(6) . 2_566
F34 F35A F36 122(3) . .
F18 F35A F36 110(10) 2_566 .
C103 F35A F36 51.9(19) . .
C88 F35A F36 62(6) 2_566 .
F35 F36A C103 63.4(18) . .
F35 F36A F34 106(4) . .
C103 F36A F34 56.5(17) . .
F31C C99' F33C 111(4) . .
F31C C99' F32B 79(3) . .
F33C C99' F32B 51(3) . .
F31C C99' F33B 27(4) . .
F33C C99' F33B 127(4) . .
F32B C99' F33B 106(3) . .
F31C C99' F31B 119(5) . .
F33C C99' F31B 57(3) . .
F32B C99' F31B 107(4) . .
F33B C99' F31B 106(4) . .
F31C C99' F32C 107(4) . .
F33C C99' F32C 102(3) . .
F32B C99' F32C 151(4) . .
F33B C99' F32C 82(4) . .
F31B C99' F32C 45(3) . .
F31C C99' C00' 115(4) . .
F33C C99' C00' 125(3) . .
F32B C99' C00' 110(4) . .
F33B C99' C00' 108(4) . .
F31B C99' C00' 119(3) . .
F32C C99' C00' 93(3) . .
F32C F31B F33C 129(3) . .
F32C F31B C99' 68(2) . .
F33C F31B C99' 61(2) . .
F33C F32B C99' 64(2) . .
F33C F32B F31C 98(4) . .
C99' F32B F31C 50(2) . .
F31C F33B C99' 75(4) . .
F31C F33B F32C 121(5) . .
C99' F33B F32C 49(2) . .
F33B F31C C99' 78(4) . .
F33B F31C F32B 128(4) . .
C99' F31C F32B 51(2) . .
F31B F32C C99' 67(2) . .
F31B F32C F33B 97(4) . .
C99' F32C F33B 49(2) . .
F32B F33C F31B 126(3) . .
F32B F33C C99' 65(2) . .
F31B F33C C99' 62(2) . .
C00' O11' Yb2' 146(2) . .
O11' C00' C01' 130(3) . .
O11' C00' C99' 109(3) . .
C01' C00' C99' 120(3) . .
C00' C01' C02' 115(3) . .
C00' C01' H01' 122.3 . .
C02' C01' H01' 122.3 . .
O12' C02' C01' 126(3) . .
O12' C02' C03' 116(3) . .
C01' C02' C03' 113(3) . .
C02' O12' Yb2' 143(2) . .
F34C C03' F35C 109(4) . .
F34C C03' F35B 58(3) . .
F35C C03' F35B 127(5) . .
F34C C03' F34B 126(5) . .
F35C C03' F34B 35(4) . .
F35B C03' F34B 106(4) . .
F34C C03' F36C 109(4) . .
F35C C03' F36C 99(4) . .
F35B C03' F36C 53(3) . .
F34B C03' F36C 65(3) . .
F34C C03' F36B 47(3) . .
F35C C03' F36B 77(4) . .
F35B C03' F36B 105(3) . .
F34B C03' F36B 110(4) . .
F36C C03' F36B 149(5) . .
F34C C03' C02' 123(4) . .
F35C C03' C02' 119(4) . .
F35B C03' C02' 108(4) . .
F34B C03' C02' 111(4) . .
F36C C03' C02' 92(4) . .
F36B C03' C02' 116(4) . .
F35C F34B C03' 72(3) . .
F35C F34B F36C 128(4) . .
C03' F34B F36C 58(2) . .
F36C F35B F34C 122(3) . .
F36C F35B C03' 64(2) . .
F34C F35B C03' 61(2) . .
F34C F36B C03' 65(2) . .
F34C F36B F35C 102(4) . .
C03' F36B F35C 51(2) . .
F36B F34C F35B 128(3) . .
F36B F34C C03' 68(2) . .
F35B F34C C03' 62(2) . .
F34B F35C C03' 73(3) . .
F34B F35C F36B 123(4) . .
C03' F35C F36B 52(2) . .
F35B F36C C03' 63(2) . .
F35B F36C F34B 108(4) . .
C03' F36C F34B 57(2) . .
C90 O7 Yb2' 128.5(18) . .
C90 O7 Yb2 131.7(16) . .
Yb2' O7 Yb2 4.1(2) . .
C92 O8 Yb2' 125.0(17) . .
C92 O8 Yb2 141.5(17) . .
Yb2' O8 Yb2 16.57(15) . .
C95 O9 Yb2' 139.2(14) . .
C95 O9 Yb2 128.0(14) . .
Yb2' O9 Yb2 17.28(13) . .
C97 O10 Yb2 130.8(17) . .
C97 O10 Yb2' 126.4(17) . .
Yb2 O10 Yb2' 10.68(14) . .
C75 O1 Yb1 130.5(12) . .
C77 O2 Yb1 134.4(13) . .
C80 O3 Yb1 133.4(14) . .
C82 O4 Yb1 136.5(14) . .
C85 O5 Yb1 132.8(14) . .
C87 O6 Yb1 133.7(13) . .
C1 N1 C5 119.5(15) . .
C1 N1 Yb1 120.9(11) . .
C5 N1 Yb1 118.6(11) . .
C6 N2 C10 116.9(14) . .
C6 N2 Yb1 122.8(10) . .
C10 N2 Yb1 120.1(11) . .
C11 N3 C15 118.4(16) . .
C11 N3 Yb1 119.5(11) . .
C15 N3 Yb1 121.0(13) . .
C24 N4 C28 117.5(18) . .
C24 N4 O12 94(3) . .
C28 N4 O12 110(3) . .
C24 N4 Yb2 121.3(14) . .
C28 N4 Yb2 120.9(12) . .
O12 N4 Yb2 62(2) . .
C24 N4 Yb2' 123.0(15) . .
C28 N4 Yb2' 118.4(13) . .
O12 N4 Yb2' 78(2) . .
Yb2 N4 Yb2' 15.65(13) . .
C33 N5 C29 118.9(15) . .
C33 N5 Yb2' 119.3(12) . .
C29 N5 Yb2' 121.7(11) . .
C33 N5 Yb2 121.4(12) . .
C29 N5 Yb2 118.0(11) . .
Yb2' N5 Yb2 16.19(11) . .
C34 N6 C38 119.3(19) . .
C34 N6 Yb2' 120.6(13) . .
C38 N6 Yb2' 119.1(15) . .
C34 N6 Yb2 119.0(13) . .
C38 N6 Yb2 121.4(15) . .
Yb2' N6 Yb2 15.65(13) . .
Cl2 C01 Cl1 103(3) . .
Cl2 C01 H01A 111.2 . .
Cl1 C01 H01A 111.2 . .
Cl2 C01 H01B 111.2 . .
Cl1 C01 H01B 111.2 . .
H01A C01 H01B 109.1 . .

loop_
_geom_bond_atom_site_label_1
_geom_bond_atom_site_label_2
_geom_bond_distance
_geom_bond_site_symmetry_2
Pt C23 2.025(18) .
Pt C46 2.03(2) .
Pt P1 2.321(5) .
Pt P2 2.326(5) .
Yb1 O6 2.330(15) .
Yb1 O4 2.345(12) .
Yb1 O2 2.360(12) .
Yb1 O5 2.432(14) .
Yb1 O1 2.434(13) .
Yb1 O3 2.444(13) .
Yb1 N2 2.512(13) .
Yb1 N3 2.540(16) .
Yb1 N1 2.552(14) .
Yb2 O11 1.71(5) .
Yb2 O12 2.28(6) .
Yb2 O10 2.286(17) .
Yb2 O9 2.357(14) .
Yb2 O8 2.421(17) .
Yb2 N4 2.489(17) .
Yb2 O7 2.49(2) .
Yb2 N5 2.502(13) .
Yb2 N6 2.593(17) .
Yb2 C100 2.82(5) .
Yb2 C102 3.12(5) .
Yb2 C97 3.19(3) .
Yb2' O7 1.81(2) .
Yb2' O8 2.199(18) .
Yb2' O9 2.290(14) .
Yb2' N6 2.448(16) .
Yb2' N5 2.476(14) .
Yb2' N4 2.599(17) .
Yb2' C90 2.781(17) .
Yb2' O10 2.806(18) .
Yb2' O11' 2.94(2) .
Yb2' O12' 2.98(3) .
Yb2' C92 3.09(2) .
P1 C56 1.80(3) .
P1 C47 1.87(2) .
P1 C50 1.88(2) .
P2 C62 1.83(3) .
P2 C68 1.831(18) .
P2 C49 1.86(2) .
C1 N1 1.35(2) .
C1 C2 1.44(3) .
C1 H1A 0.9300 .
C2 C3 1.40(3) .
C2 H2A 0.9300 .
C3 C4 1.40(3) .
C3 H3A 0.9300 .
C4 C5 1.40(3) .
C4 H4A 0.9300 .
C5 N1 1.37(2) .
C5 C6 1.51(2) .
C6 N2 1.37(2) .
C6 C7 1.42(2) .
C7 C8 1.40(3) .
C7 H7A 0.9300 .
C8 C9 1.43(3) .
C8 C16 1.50(2) .
C9 C10 1.41(2) .
C9 H9A 0.9300 .
C10 N2 1.38(2) .
C10 C11 1.47(2) .
C11 N3 1.37(2) .
C11 C12 1.40(3) .
C12 C13 1.41(3) .
C12 H12A 0.9300 .
C13 C14 1.38(3) .
C13 H13A 0.9300 .
C14 C15 1.37(3) .
C14 H14A 0.9300 .
C15 N3 1.38(2) .
C15 H15A 0.9300 .
C16 C17 1.31(3) .
C16 C21 1.42(3) .
C17 C18 1.40(3) .
C17 H17A 0.9300 .
C18 C19 1.37(3) .
C18 H18A 0.9300 .
C19 C20 1.37(3) .
C19 C22 1.44(3) .
C20 C21 1.42(3) .
C20 H20A 0.9300 .
C21 H21A 0.9300 .
C22 C23 1.26(3) .
C24 N4 1.35(3) .
C24 C25 1.42(3) .
C24 H24A 0.9300 .
C25 C26 1.35(3) .
C25 H25A 0.9300 .
C26 C27 1.42(3) .
C26 H26A 0.9300 .
C27 C28 1.42(3) .
C27 H27A 0.9300 .
C28 N4 1.35(2) .
C28 C29 1.52(3) .
C29 N5 1.40(2) .
C29 C30 1.42(3) .
C30 C31 1.38(3) .
C30 H30A 0.9300 .
C31 C32 1.39(3) .
C31 C39 1.52(3) .
C32 C33 1.46(3) .
C32 H32A 0.9300 .
C33 N5 1.33(2) .
C33 C34 1.48(3) .
C34 N6 1.30(2) .
C34 C35 1.44(3) .
C35 C36 1.35(4) .
C35 H35A 0.9300 .
C36 C37 1.42(4) .
C36 H36A 0.9300 .
C37 C38 1.32(3) .
C37 H37A 0.9300 .
C38 N6 1.40(3) .
C38 H38A 0.9300 .
C39 C44 1.33(3) .
C39 C40 1.39(3) .
C40 C41 1.39(3) .
C40 H40A 0.9300 .
C41 C42 1.36(3) .
C41 H41A 0.9300 .
C42 C43 1.37(4) .
C42 C45 1.47(3) .
C43 C44 1.47(4) .
C43 H43A 0.9300 .
C44 H44A 0.9300 .
C45 C46 1.21(3) .
C47 C48 1.49(3) .
C47 H47A 0.9700 .
C47 H47B 0.9700 .
C48 C49 1.56(3) .
C48 H48A 0.9700 .
C48 H48B 0.9700 .
C49 H49A 0.9700 .
C49 H49B 0.9700 .
C50 C51 1.35(4) .
C50 C55 1.41(4) .
C51 C52 1.38(4) .
C51 H51A 0.9300 .
C52 C53 1.36(5) .
C52 H52A 0.9300 .
C53 C54 1.26(5) .
C53 H53A 0.9300 .
C54 C55 1.37(4) .
C54 H54A 0.9300 .
C55 H55A 0.9300 .
C56 C57 1.43(3) .
C56 C61 1.45(4) .
C57 C58 1.47(4) .
C57 H57A 0.9300 .
C58 C59 1.30(4) .
C58 H58A 0.9300 .
C59 C60 1.37(4) .
C59 H59A 0.9300 .
C60 C61 1.40(4) .
C60 H60A 0.9300 .
C61 H61A 0.9300 .
C62 C63 1.39(4) .
C62 C67 1.43(4) .
C63 C64 1.41(4) .
C63 H63A 0.9300 .
C64 C65 1.37(5) .
C64 H64A 0.9300 .
C65 C66 1.26(4) .
C65 H65A 0.9300 .
C66 C67 1.43(4) .
C66 H66A 0.9300 .
C67 H67A 0.9300 .
C68 C69 1.393(13) .
C68 C73 1.397(13) .
C69 C70 1.397(13) .
C69 H69A 0.9300 .
C70 C71 1.394(13) .
C70 H70A 0.9300 .
C71 C72 1.38(3) .
C71 H71A 0.9300 .
C72 C73 1.393(13) .
C72 H72A 0.9300 .
C73 H73A 0.9300 .
C74 F1 1.27(3) .
C74 F2 1.29(3) .
C74 F3 1.46(4) .
C74 C75 1.59(3) .
C75 O1 1.25(2) .
C75 C76 1.40(3) .
C76 C77 1.41(3) .
C76 H76A 0.9300 .
C77 O2 1.23(3) .
C77 C78 1.62(3) .
C78 F6' 1.309(13) .
C78 F4' 1.315(13) .
C78 F6 1.315(13) .
C78 F5' 1.316(13) .
C78 F4 1.322(13) .
C78 F5 1.322(13) .
C79 F7' 1.309(13) .
C79 F8' 1.309(13) .
C79 F9 1.310(13) .
C79 F8 1.312(13) .
C79 F7 1.315(14) .
C79 F9' 1.318(14) .
C79 C80 1.61(4) .
C80 O3 1.27(2) .
C80 C81 1.41(3) .
C81 C82 1.43(3) .
C81 H81A 0.9300 .
C82 O4 1.26(2) .
C82 C83 1.60(3) .
C83 F11 1.31(3) .
C83 F12 1.34(3) .
C83 F10 1.37(3) .
C84 F15' 1.307(13) .
C84 F13' 1.308(13) .
C84 F13 1.310(13) .
C84 F15 1.316(13) .
C84 F14' 1.319(13) .
C84 F14 1.322(13) .
C84 C85 1.59(3) .
C85 O5 1.22(3) .
C85 C86 1.39(3) .
C86 C87 1.35(3) .
C86 H86A 0.9300 .
C87 O6 1.27(3) .
C87 C88 1.62(4) .
C88 F18 1.305(14) .
C88 F17 1.311(14) .
C88 F16 1.312(13) .
C88 F17' 1.314(14) .
C88 F18' 1.315(14) .
C88 F16' 1.315(14) .
C88 F35A 1.62(10) 2_566
C88 F36 1.66(11) 2_566
F16 F36 0.87(10) 2_566
F18 F35A 1.08(8) 2_566
F18 F34 1.69(11) 2_566
C89 F20' 1.305(12) .
C89 F21 1.305(12) .
C89 F21' 1.313(12) .
C89 F20 1.315(12) .
C89 F19 1.320(12) .
C89 F19' 1.325(12) .
C89 C90 1.530(12) .
C90 O7 1.267(12) .
C90 C91 1.407(12) .
C91 C92 1.394(12) .
C91 H91 0.9300 .
C92 O8 1.249(13) .
C92 C93 1.525(12) .
C93 F22' 1.309(14) .
C93 F23' 1.313(14) .
C93 F23 1.317(14) .
C93 F24' 1.319(14) .
C93 F24 1.320(14) .
C93 F22 1.324(14) .
C94 F26 1.301(12) .
C94 F26' 1.308(12) .
C94 F25' 1.311(12) .
C94 F25 1.313(12) .
C94 F27' 1.320(12) .
C94 F27 1.321(12) .
C94 C95 1.54(2) .
C95 O9 1.27(3) .
C95 C96 1.43(2) .
C96 C97 1.44(2) .
C96 H96 0.9300 .
C97 O10 1.19(3) .
C97 C98 1.54(3) .
C98 F30' 1.307(14) .
C98 F28' 1.310(14) .
C98 F29' 1.311(14) .
C98 F28 1.314(14) .
C98 F30 1.315(14) .
C98 F29 1.316(14) .
C99 F31A 1.306(14) .
C99 F32 1.310(14) .
C99 F33A 1.310(14) .
C99 F31 1.311(14) .
C99 F33 1.314(14) .
C99 F32A 1.317(14) .
C99 C100 1.527(14) .
F31 F32A 1.01(6) .
F31 F33A 1.26(7) .
F32 F33A 1.12(6) .
F32 F31A 1.67(6) .
F33 F31A 0.62(8) .
F33 F32A 1.73(6) .
O11 C100 1.262(14) .
C100 C101 1.389(14) .
C101 C102 1.391(14) .
C101 H101 0.9300 .
C102 O12 1.273(14) .
C102 C103 1.525(14) .
O12 N4 1.75(6) .
C103 F34A 1.308(14) .
C103 F34 1.310(14) .
C103 F35A 1.311(14) .
C103 F35 1.314(14) .
C103 F36A 1.316(14) .
C103 F36 1.316(14) .
F34 F35A 0.79(8) .
F34 F36A 1.44(6) .
F34 F18 1.69(11) 2_566
F35 F36A 1.17(6) .
F35 F34A 1.27(7) .
F36 F16 0.87(10) 2_566
F36 F34A 1.07(6) .
F36 F35A 1.63(6) .
F36 C88 1.66(11) 2_566
F35A F18 1.08(8) 2_566
F35A C88 1.62(10) 2_566
C99' F31C 1.30(3) .
C99' F33C 1.30(3) .
C99' F32B 1.31(3) .
C99' F33B 1.32(3) .
C99' F31B 1.32(3) .
C99' F32C 1.33(3) .
C99' C00' 1.54(2) .
F31B F32C 1.01(6) .
F31B F33C 1.26(7) .
F32B F33C 1.13(6) .
F32B F31C 1.66(6) .
F33B F31C 0.62(9) .
F33B F32C 1.73(6) .
O11' C00' 1.25(2) .
C00' C01' 1.39(3) .
C01' C02' 1.40(3) .
C01' H01' 0.9300 .
C02' O12' 1.29(2) .
C02' C03' 1.52(2) .
C03' F34C 1.30(3) .
C03' F35C 1.31(3) .
C03' F35B 1.32(3) .
C03' F34B 1.32(3) .
C03' F36C 1.33(3) .
C03' F36B 1.33(3) .
F34B F35C 0.79(8) .
F34B F36C 1.43(6) .
F35B F36C 1.18(6) .
F35B F34C 1.27(7) .
F36B F34C 1.06(6) .
F36B F35C 1.63(6) .
C01 Cl2 1.744(14) .
C01 Cl1 1.745(14) .
C01 H01A 0.9700 .
C01 H01B 0.9700 .
